data_4342044
loop_
_publ_author_name
'Maeda, Yuri'
'Hashimoto, Hideki'
'Kinoshita, Isamu'
'Nishioka, Takanori'

_publ_section_title
;
 Chelated Bis-N-heterocyclic Carbene Platinum and Palladium Units as
 Tunable Components of Multinuclear Complexes.
;
_journal_issue 2
_journal_name_full 'Inorganic chemistry'
_journal_page_first 448
_journal_page_last 459
_journal_paper_doi 10.1021/ic502039d
_journal_volume 54
_journal_year 2015
_chemical_formula_moiety 'C79 H86 B2 N4 Pt Rh2 S2'
_chemical_formula_sum 'C79 H86 B2 N4 Pt Rh2 S2'
_chemical_formula_weight 1578.22
_space_group_IT_number 14
_symmetry_cell_setting monoclinic
_symmetry_Int_Tables_number 14
_symmetry_space_group_name_Hall '-P 2ybc'
_symmetry_space_group_name_H-M 'P 1 21/c 1'
_atom_sites_solution_hydrogens geom
_atom_sites_solution_primary direct
_atom_sites_solution_secondary difmap
_cell_angle_alpha 90.0000
_cell_angle_beta 106.1870(19)
_cell_angle_gamma 90.0000
_cell_formula_units_Z 4
_cell_length_a 18.9565(11)
_cell_length_b 14.9634(7)
_cell_length_c 25.6965(15)
_cell_measurement_reflns_used 10482
_cell_measurement_temperature 193
_cell_measurement_theta_max 25.03
_cell_measurement_theta_min 4.01
_cell_volume 7000.0(7)
_computing_cell_refinement CrystalClear
_computing_data_collection 'CrystalClear (Rigaku Inc., 2007)'
_computing_data_reduction CrystalClear
_computing_molecular_graphics 'CrystalStructure 4.0'
_computing_publication_material 'CrystalStructure 4.0 (Rigaku, 2010)'
_computing_structure_refinement 'SHELXL97 (Sheldrick, 2008)'
_computing_structure_solution SIR97
_diffrn_ambient_temperature 193
_diffrn_detector_area_resol_mean 7.314
_diffrn_measured_fraction_theta_full 0.971
_diffrn_measured_fraction_theta_max 0.971
_diffrn_measurement_device_type 'Rigaku Mercury70'
_diffrn_measurement_method \w
_diffrn_radiation_type 'Mo K\a'
_diffrn_radiation_wavelength 0.71075
_diffrn_reflns_av_R_equivalents 0.0596
_diffrn_reflns_limit_h_max 18
_diffrn_reflns_limit_h_min -24
_diffrn_reflns_limit_k_max 18
_diffrn_reflns_limit_k_min -19
_diffrn_reflns_limit_l_max 26
_diffrn_reflns_limit_l_min -33
_diffrn_reflns_number 50478
_diffrn_reflns_theta_full 27.49
_diffrn_reflns_theta_max 27.49
_diffrn_standards_number 0
_exptl_absorpt_coefficient_mu 2.557
_exptl_absorpt_correction_T_max 0.950
_exptl_absorpt_correction_T_min 0.666
_exptl_absorpt_correction_type multi-scan
_exptl_absorpt_process_details 'REQAB (Rigaku, 1998)'
_exptl_crystal_colour brown
_exptl_crystal_density_diffrn 1.497
_exptl_crystal_density_method 'not measured'
_exptl_crystal_description prism
_exptl_crystal_F_000 3192.00
_exptl_crystal_size_max 0.200
_exptl_crystal_size_mid 0.200
_exptl_crystal_size_min 0.020
_refine_diff_density_max 2.700
_refine_diff_density_min -1.660
_refine_ls_extinction_method none
_refine_ls_goodness_of_fit_ref 1.110
_refine_ls_hydrogen_treatment constr
_refine_ls_number_parameters 823
_refine_ls_number_reflns 15618
_refine_ls_number_restraints 0
_refine_ls_R_factor_gt 0.0583
_refine_ls_shift/su_max 0.001
_refine_ls_structure_factor_coef Fsqd
_refine_ls_weighting_details 'w = 1/[\s^2^(Fo^2^)+(0.0358P)^2^+26.6156P] where P=(Fo^2^+2Fc^2^)/3'
_refine_ls_weighting_scheme calc
_refine_ls_wR_factor_ref 0.1313
_reflns_number_gt 11778
_reflns_number_total 15618
_reflns_threshold_expression F^2^>2.0\s(F^2^)
_cod_data_source_file ic502039d_si_002.cif
_cod_data_source_block 3-C3-Me-Rh2PtS2C2MeBPh4
_cod_depositor_comments 'Adding full bibliography for 4342042--4342052.cif.'
_cod_database_code 4342044

loop_
_symmetry_equiv_pos_site_id
_symmetry_equiv_pos_as_xyz
1 +X,+Y,+Z
2 -X,1/2+Y,1/2-Z
3 -X,-Y,-Z
4 +X,1/2-Y,1/2+Z

loop_
_atom_site_label
_atom_site_type_symbol
_atom_site_fract_x
_atom_site_fract_y
_atom_site_fract_z
_atom_site_U_iso_or_equiv
_atom_site_adp_type
_atom_site_occupancy
_atom_site_symmetry_multiplicity
_atom_site_calc_flag
_atom_site_refinement_flags
Pt1 Pt 0.762567(12) 0.243456(17) 0.087802(10) 0.03318(8) Uani 1.0 4 d .
Rh1 Rh 0.78568(3) 0.04981(4) 0.08617(2) 0.03713(13) Uani 1.0 4 d .
Rh2 Rh 0.67181(2) 0.11099(3) 0.13120(2) 0.03178(12) Uani 1.0 4 d .
S1 S 0.68189(8) 0.13079(11) 0.04447(6) 0.0355(4) Uani 1.0 4 d .
S2 S 0.79528(8) 0.14201(11) 0.15935(6) 0.0338(4) Uani 1.0 4 d .
N1 N 0.7805(3) 0.3483(4) -0.0082(2) 0.0406(13) Uani 1.0 4 d .
N2 N 0.6756(3) 0.3773(4) 0.0050(3) 0.0404(13) Uani 1.0 4 d .
N3 N 0.8911(4) 0.3715(5) 0.1243(3) 0.0516(17) Uani 1.0 4 d .
N4 N 0.8100(4) 0.3918(4) 0.1682(3) 0.0487(15) Uani 1.0 4 d .
C1 C 0.7369(4) 0.3265(5) 0.0242(3) 0.0363(14) Uani 1.0 4 d .
C2 C 0.7463(4) 0.4114(5) -0.0462(3) 0.0487(18) Uani 1.0 4 d .
C3 C 0.6808(4) 0.4289(5) -0.0374(3) 0.0482(18) Uani 1.0 4 d .
C4 C 0.6132(4) 0.3767(6) 0.0271(3) 0.0501(19) Uani 1.0 4 d .
C5 C 0.8517(4) 0.3092(6) -0.0047(3) 0.0505(19) Uani 1.0 4 d .
C6 C 0.9170(4) 0.3563(7) 0.0332(3) 0.058(3) Uani 1.0 4 d .
C7 C 0.9352(4) 0.3304(7) 0.0926(3) 0.058(3) Uani 1.0 4 d .
C8 C 0.8268(4) 0.3404(5) 0.1300(3) 0.0449(17) Uani 1.0 4 d .
C9 C 0.9130(6) 0.4442(7) 0.1581(4) 0.076(3) Uani 1.0 4 d .
C10 C 0.8640(6) 0.4566(6) 0.1856(4) 0.066(3) Uani 1.0 4 d .
C11 C 0.7476(5) 0.3811(6) 0.1885(4) 0.058(2) Uani 1.0 4 d .
C12 C 0.8688(4) -0.0520(5) 0.1181(3) 0.0428(17) Uani 1.0 4 d .
C13 C 0.8916(4) 0.0036(6) 0.0817(4) 0.0510(19) Uani 1.0 4 d .
C14 C 0.8377(6) -0.0043(7) 0.0291(4) 0.067(3) Uani 1.0 4 d .
C15 C 0.7829(5) -0.0651(6) 0.0333(4) 0.057(2) Uani 1.0 4 d .
C16 C 0.8014(4) -0.0957(5) 0.0885(3) 0.0443(17) Uani 1.0 4 d .
C17 C 0.9053(4) -0.0648(6) 0.1763(4) 0.056(2) Uani 1.0 4 d .
C18 C 0.9608(5) 0.0576(6) 0.0936(5) 0.083(4) Uani 1.0 4 d .
C19 C 0.8418(7) 0.0407(8) -0.0222(5) 0.100(4) Uani 1.0 4 d .
C20 C 0.7155(6) -0.0968(7) -0.0106(4) 0.084(4) Uani 1.0 4 d .
C21 C 0.7623(5) -0.1648(5) 0.1099(4) 0.065(3) Uani 1.0 4 d .
C22 C 0.6447(4) 0.0991(5) 0.2083(3) 0.0417(16) Uani 1.0 4 d .
C23 C 0.6366(4) 0.0140(5) 0.1810(3) 0.0436(17) Uani 1.0 4 d .
C24 C 0.5802(4) 0.0234(5) 0.1294(3) 0.0416(17) Uani 1.0 4 d .
C25 C 0.5555(4) 0.1132(6) 0.1253(3) 0.0484(19) Uani 1.0 4 d .
C26 C 0.5956(4) 0.1601(5) 0.1736(3) 0.0449(17) Uani 1.0 4 d .
C27 C 0.6958(4) 0.1190(7) 0.2625(3) 0.063(3) Uani 1.0 4 d .
C28 C 0.6731(5) -0.0698(6) 0.2032(4) 0.060(3) Uani 1.0 4 d .
C29 C 0.5517(5) -0.0492(6) 0.0892(4) 0.061(3) Uani 1.0 4 d .
C30 C 0.4964(4) 0.1541(7) 0.0806(4) 0.067(3) Uani 1.0 4 d .
C31 C 0.5843(5) 0.2526(6) 0.1878(4) 0.063(3) Uani 1.0 4 d .
C32 C 0.5035(4) 0.7346(5) 0.1619(3) 0.0362(15) Uani 1.0 4 d .
C33 C 0.4414(4) 0.7429(5) 0.1168(3) 0.0420(16) Uani 1.0 4 d .
C34 C 0.3944(4) 0.8140(6) 0.1109(4) 0.0511(19) Uani 1.0 4 d .
C35 C 0.4051(4) 0.8799(6) 0.1492(4) 0.059(3) Uani 1.0 4 d .
C36 C 0.4640(4) 0.8729(6) 0.1947(4) 0.056(2) Uani 1.0 4 d .
C37 C 0.5117(4) 0.8013(5) 0.2004(3) 0.0447(17) Uani 1.0 4 d .
C38 C 0.6061(4) 0.6540(5) 0.1213(3) 0.0398(16) Uani 1.0 4 d .
C39 C 0.5826(4) 0.6997(5) 0.0719(3) 0.0436(17) Uani 1.0 4 d .
C40 C 0.6182(4) 0.6921(6) 0.0319(3) 0.0512(19) Uani 1.0 4 d .
C41 C 0.6792(5) 0.6382(6) 0.0395(4) 0.056(2) Uani 1.0 4 d .
C42 C 0.7057(4) 0.5936(6) 0.0876(4) 0.054(2) Uani 1.0 4 d .
C43 C 0.6701(4) 0.6034(5) 0.1281(3) 0.0439(16) Uani 1.0 4 d .
C44 C 0.6162(4) 0.6487(5) 0.2279(3) 0.0435(16) Uani 1.0 4 d .
C45 C 0.6798(4) 0.7015(6) 0.2401(4) 0.053(2) Uani 1.0 4 d .
C46 C 0.7258(5) 0.7118(7) 0.2927(4) 0.071(3) Uani 1.0 4 d .
C47 C 0.7079(6) 0.6717(7) 0.3345(4) 0.079(3) Uani 1.0 4 d .
C48 C 0.6459(6) 0.6210(7) 0.3255(4) 0.079(3) Uani 1.0 4 d .
C49 C 0.6017(5) 0.6088(6) 0.2726(4) 0.065(3) Uani 1.0 4 d .
C50 C 0.5083(4) 0.5579(5) 0.1542(3) 0.0402(16) Uani 1.0 4 d .
C51 C 0.5135(4) 0.4937(5) 0.1155(3) 0.0468(18) Uani 1.0 4 d .
C52 C 0.4688(4) 0.4195(6) 0.1037(4) 0.062(3) Uani 1.0 4 d .
C53 C 0.4169(5) 0.4038(6) 0.1307(4) 0.065(3) Uani 1.0 4 d .
C54 C 0.4088(5) 0.4655(7) 0.1690(4) 0.062(3) Uani 1.0 4 d .
C55 C 0.4530(5) 0.5413(6) 0.1788(4) 0.056(2) Uani 1.0 4 d .
C56 C 0.9019(4) 0.2699(5) 0.3502(3) 0.0422(16) Uani 1.0 4 d .
C57 C 0.8314(4) 0.2487(6) 0.3528(3) 0.0454(17) Uani 1.0 4 d .
C58 C 0.7755(4) 0.3124(7) 0.3448(3) 0.055(2) Uani 1.0 4 d .
C59 C 0.7878(5) 0.3997(7) 0.3347(4) 0.059(3) Uani 1.0 4 d .
C60 C 0.8566(5) 0.4229(6) 0.3317(4) 0.064(3) Uani 1.0 4 d .
C61 C 0.9115(5) 0.3588(6) 0.3388(4) 0.061(3) Uani 1.0 4 d .
C62 C 1.0104(4) 0.2034(5) 0.3141(3) 0.0388(15) Uani 1.0 4 d .
C63 C 1.0854(4) 0.1896(5) 0.3202(3) 0.0408(16) Uani 1.0 4 d .
C64 C 1.1156(4) 0.1898(6) 0.2771(4) 0.0518(19) Uani 1.0 4 d .
C65 C 1.0711(5) 0.2017(6) 0.2250(4) 0.061(3) Uani 1.0 4 d .
C66 C 0.9971(5) 0.2159(7) 0.2170(4) 0.065(3) Uani 1.0 4 d .
C67 C 0.9684(4) 0.2189(6) 0.2607(3) 0.054(2) Uani 1.0 4 d .
C68 C 1.0282(4) 0.2218(6) 0.4223(3) 0.0472(18) Uani 1.0 4 d .
C69 C 1.0207(5) 0.2959(7) 0.4536(4) 0.065(3) Uani 1.0 4 d .
C70 C 1.0686(7) 0.3144(9) 0.5037(4) 0.089(4) Uani 1.0 4 d .
C71 C 1.1271(7) 0.2585(11) 0.5250(4) 0.097(5) Uani 1.0 4 d .
C72 C 1.1374(5) 0.1851(10) 0.4957(4) 0.090(4) Uani 1.0 4 d .
C73 C 1.0890(4) 0.1661(7) 0.4452(4) 0.063(3) Uani 1.0 4 d .
C74 C 0.9384(3) 0.0964(5) 0.3647(3) 0.0383(15) Uani 1.0 4 d .
C75 C 0.9406(4) 0.0515(5) 0.4125(3) 0.0447(17) Uani 1.0 4 d .
C76 C 0.9093(4) -0.0316(6) 0.4146(4) 0.0505(18) Uani 1.0 4 d .
C77 C 0.8736(4) -0.0745(6) 0.3671(4) 0.054(2) Uani 1.0 4 d .
C78 C 0.8714(4) -0.0347(6) 0.3190(4) 0.060(3) Uani 1.0 4 d .
C79 C 0.9035(4) 0.0496(6) 0.3172(4) 0.054(2) Uani 1.0 4 d .
B1 B 0.5592(4) 0.6485(5) 0.1668(3) 0.0377(17) Uani 1.0 4 d .
B2 B 0.9709(4) 0.1985(6) 0.3639(4) 0.0380(17) Uani 1.0 4 d .
H2 H 0.7653 0.4373 -0.0733 0.0585 Uiso 1.0 4 calc R
H3 H 0.6449 0.4697 -0.0573 0.0578 Uiso 1.0 4 calc R
H4A H 0.6100 0.4343 0.0445 0.0601 Uiso 1.0 4 calc R
H4B H 0.6194 0.3288 0.0541 0.0601 Uiso 1.0 4 calc R
H4C H 0.5681 0.3665 -0.0021 0.0601 Uiso 1.0 4 calc R
H5A H 0.8587 0.3084 -0.0415 0.0606 Uiso 1.0 4 calc R
H5B H 0.8513 0.2464 0.0073 0.0606 Uiso 1.0 4 calc R
H6A H 0.9608 0.3446 0.0204 0.0696 Uiso 1.0 4 calc R
H6B H 0.9077 0.4215 0.0303 0.0696 Uiso 1.0 4 calc R
H7A H 0.9303 0.2648 0.0948 0.0694 Uiso 1.0 4 calc R
H7B H 0.9874 0.3455 0.1099 0.0694 Uiso 1.0 4 calc R
H9 H 0.9557 0.4793 0.1612 0.0911 Uiso 1.0 4 calc R
H10 H 0.8655 0.5012 0.2121 0.0793 Uiso 1.0 4 calc R
H11A H 0.7542 0.3280 0.2116 0.0699 Uiso 1.0 4 calc R
H11B H 0.7033 0.3743 0.1581 0.0699 Uiso 1.0 4 calc R
H11C H 0.7426 0.4340 0.2097 0.0699 Uiso 1.0 4 calc R
H17A H 0.9428 -0.0186 0.1888 0.0669 Uiso 1.0 4 calc R
H17B H 0.9285 -0.1239 0.1821 0.0669 Uiso 1.0 4 calc R
H17C H 0.8688 -0.0604 0.1968 0.0669 Uiso 1.0 4 calc R
H18A H 0.9992 0.0228 0.0841 0.1000 Uiso 1.0 4 calc R
H18B H 0.9767 0.0724 0.1323 0.1000 Uiso 1.0 4 calc R
H18C H 0.9517 0.1128 0.0722 0.1000 Uiso 1.0 4 calc R
H19A H 0.7929 0.0619 -0.0423 0.1194 Uiso 1.0 4 calc R
H19B H 0.8597 -0.0019 -0.0446 0.1194 Uiso 1.0 4 calc R
H19C H 0.8757 0.0916 -0.0133 0.1194 Uiso 1.0 4 calc R
H20A H 0.6746 -0.1062 0.0052 0.1012 Uiso 1.0 4 calc R
H20B H 0.7268 -0.1531 -0.0260 0.1012 Uiso 1.0 4 calc R
H20C H 0.7017 -0.0516 -0.0393 0.1012 Uiso 1.0 4 calc R
H21A H 0.7792 -0.2239 0.1021 0.0778 Uiso 1.0 4 calc R
H21B H 0.7094 -0.1594 0.0926 0.0778 Uiso 1.0 4 calc R
H21C H 0.7721 -0.1572 0.1491 0.0778 Uiso 1.0 4 calc R
H27A H 0.7306 0.0694 0.2737 0.0756 Uiso 1.0 4 calc R
H27B H 0.6677 0.1265 0.2890 0.0756 Uiso 1.0 4 calc R
H27C H 0.7229 0.1741 0.2605 0.0756 Uiso 1.0 4 calc R
H28A H 0.6471 -0.0970 0.2273 0.0720 Uiso 1.0 4 calc R
H28B H 0.7240 -0.0574 0.2238 0.0720 Uiso 1.0 4 calc R
H28C H 0.6726 -0.1111 0.1735 0.0720 Uiso 1.0 4 calc R
H29A H 0.5394 -0.0244 0.0525 0.0731 Uiso 1.0 4 calc R
H29B H 0.5077 -0.0755 0.0958 0.0731 Uiso 1.0 4 calc R
H29C H 0.5894 -0.0955 0.0929 0.0731 Uiso 1.0 4 calc R
H30A H 0.4500 0.1536 0.0904 0.0807 Uiso 1.0 4 calc R
H30B H 0.4906 0.1197 0.0472 0.0807 Uiso 1.0 4 calc R
H30C H 0.5097 0.2158 0.0748 0.0807 Uiso 1.0 4 calc R
H31A H 0.5406 0.2561 0.2009 0.0753 Uiso 1.0 4 calc R
H31B H 0.5775 0.2906 0.1557 0.0753 Uiso 1.0 4 calc R
H31C H 0.6273 0.2731 0.2162 0.0753 Uiso 1.0 4 calc R
H33 H 0.4319 0.6979 0.0896 0.0503 Uiso 1.0 4 calc R
H34 H 0.3535 0.8176 0.0797 0.0613 Uiso 1.0 4 calc R
H35 H 0.3727 0.9295 0.1445 0.0705 Uiso 1.0 4 calc R
H36 H 0.4718 0.9172 0.2222 0.0674 Uiso 1.0 4 calc R
H37 H 0.5518 0.7978 0.2322 0.0536 Uiso 1.0 4 calc R
H39 H 0.5407 0.7374 0.0656 0.0523 Uiso 1.0 4 calc R
H40 H 0.6004 0.7242 -0.0010 0.0614 Uiso 1.0 4 calc R
H41 H 0.7027 0.6320 0.0115 0.0677 Uiso 1.0 4 calc R
H42 H 0.7478 0.5564 0.0933 0.0642 Uiso 1.0 4 calc R
H43 H 0.6903 0.5743 0.1619 0.0527 Uiso 1.0 4 calc R
H45 H 0.6922 0.7317 0.2113 0.0639 Uiso 1.0 4 calc R
H46 H 0.7693 0.7466 0.2991 0.0855 Uiso 1.0 4 calc R
H47 H 0.7388 0.6790 0.3704 0.0949 Uiso 1.0 4 calc R
H48 H 0.6328 0.5941 0.3551 0.0953 Uiso 1.0 4 calc R
H49 H 0.5598 0.5714 0.2669 0.0782 Uiso 1.0 4 calc R
H51 H 0.5495 0.5019 0.0967 0.0562 Uiso 1.0 4 calc R
H52 H 0.4740 0.3788 0.0766 0.0740 Uiso 1.0 4 calc R
H53 H 0.3871 0.3517 0.1234 0.0774 Uiso 1.0 4 calc R
H54 H 0.3734 0.4561 0.1883 0.0749 Uiso 1.0 4 calc R
H55 H 0.4449 0.5842 0.2038 0.0674 Uiso 1.0 4 calc R
H57 H 0.8209 0.1888 0.3604 0.0544 Uiso 1.0 4 calc R
H58 H 0.7281 0.2946 0.3464 0.0658 Uiso 1.0 4 calc R
H59 H 0.7500 0.4431 0.3299 0.0712 Uiso 1.0 4 calc R
H60 H 0.8668 0.4832 0.3248 0.0772 Uiso 1.0 4 calc R
H61 H 0.9581 0.3769 0.3356 0.0729 Uiso 1.0 4 calc R
H63 H 1.1169 0.1797 0.3555 0.0490 Uiso 1.0 4 calc R
H64 H 1.1670 0.1817 0.2833 0.0621 Uiso 1.0 4 calc R
H65 H 1.0912 0.2001 0.1951 0.0727 Uiso 1.0 4 calc R
H66 H 0.9659 0.2237 0.1813 0.0774 Uiso 1.0 4 calc R
H67 H 0.9176 0.2321 0.2542 0.0645 Uiso 1.0 4 calc R
H69 H 0.9807 0.3355 0.4397 0.0780 Uiso 1.0 4 calc R
H70 H 1.0612 0.3655 0.5234 0.1073 Uiso 1.0 4 calc R
H71 H 1.1601 0.2705 0.5596 0.1166 Uiso 1.0 4 calc R
H72 H 1.1781 0.1467 0.5100 0.1079 Uiso 1.0 4 calc R
H73 H 1.0970 0.1148 0.4260 0.0753 Uiso 1.0 4 calc R
H75 H 0.9651 0.0795 0.4458 0.0536 Uiso 1.0 4 calc R
H76 H 0.9124 -0.0588 0.4485 0.0606 Uiso 1.0 4 calc R
H77 H 0.8509 -0.1308 0.3679 0.0648 Uiso 1.0 4 calc R
H78 H 0.8479 -0.0645 0.2860 0.0715 Uiso 1.0 4 calc R
H79 H 0.9013 0.0756 0.2831 0.0644 Uiso 1.0 4 calc R

loop_
_atom_site_aniso_label
_atom_site_aniso_U_11
_atom_site_aniso_U_22
_atom_site_aniso_U_33
_atom_site_aniso_U_12
_atom_site_aniso_U_13
_atom_site_aniso_U_23
Pt1 0.03702(12) 0.03558(15) 0.02790(13) -0.00284(10) 0.01061(9) 0.002(3)
Rh1 0.0407(3) 0.0372(3) 0.0358(3) 0.0054(2) 0.0144(2) 0.00007(7)
Rh2 0.0316(3) 0.0334(3) 0.0311(3) -0.00133(19) 0.00984(18) 0.0006(7)
S1 0.0391(8) 0.0353(9) 0.0310(9) -0.0004(7) 0.0081(7) 0.00006(6)
S2 0.0329(7) 0.0368(9) 0.0307(9) -0.0012(6) 0.0073(6) 0.002(2)
N1 0.048(3) 0.046(4) 0.027(3) -0.007(3) 0.010(3) 0.009(9)
N2 0.047(3) 0.036(4) 0.037(4) 0.004(3) 0.008(3) 0.004(4)
N3 0.053(4) 0.055(5) 0.040(4) -0.024(3) 0.002(3) 0.016(16)
N4 0.060(4) 0.034(4) 0.048(4) -0.005(3) 0.008(3) 0.0002(3)
C1 0.044(4) 0.029(4) 0.032(4) -0.002(3) 0.005(3) -0.002(3)
C2 0.064(5) 0.044(5) 0.035(4) -0.010(4) 0.007(4) 0.011(12)
C3 0.058(5) 0.043(5) 0.039(4) -0.001(4) 0.005(4) 0.006(7)
C4 0.043(4) 0.061(6) 0.051(5) 0.007(4) 0.020(4) 0.0016(16)
C5 0.050(4) 0.069(6) 0.037(4) 0.008(4) 0.020(4) 0.009(9)
C6 0.042(4) 0.087(7) 0.049(5) -0.005(4) 0.019(4) 0.017(18)
C7 0.043(4) 0.086(7) 0.042(5) -0.003(4) 0.007(4) 0.02(3)
C8 0.051(4) 0.048(5) 0.036(4) -0.010(4) 0.013(3) 0.011(11)
C9 0.102(7) 0.069(7) 0.049(6) -0.044(6) 0.008(5) 0.018(18)
C10 0.100(7) 0.047(5) 0.040(5) -0.026(5) 0.001(5) -0.0008(9)
C11 0.080(6) 0.056(6) 0.049(5) -0.011(4) 0.035(4) -0.011(11)
C12 0.038(4) 0.037(4) 0.056(5) 0.010(3) 0.018(3) -0.0007(8)
C13 0.056(4) 0.046(5) 0.060(6) 0.013(4) 0.032(4) 0.005(5)
C14 0.101(7) 0.063(6) 0.055(6) 0.040(5) 0.052(5) 0.018(19)
C15 0.066(5) 0.055(6) 0.049(5) 0.016(4) 0.015(4) -0.017(17)
C16 0.052(4) 0.034(4) 0.048(5) 0.010(3) 0.015(4) -0.007(7)
C17 0.045(4) 0.058(6) 0.063(6) 0.013(4) 0.014(4) 0.0013(13)
C18 0.064(6) 0.058(6) 0.150(11) 0.004(5) 0.067(6) 0.010(10)
C19 0.158(11) 0.092(9) 0.075(8) 0.049(8) 0.076(8) 0.03(3)
C20 0.090(7) 0.084(8) 0.064(7) 0.022(6) -0.005(5) -0.03(3)
C21 0.058(5) 0.032(5) 0.096(7) 0.002(4) 0.008(5) -0.010(10)
C22 0.040(4) 0.055(5) 0.034(4) -0.007(3) 0.017(3) 0.005(5)
C23 0.038(4) 0.055(5) 0.043(4) -0.010(3) 0.020(3) 0.004(4)
C24 0.036(3) 0.058(5) 0.034(4) -0.013(3) 0.017(3) 0.002(2)
C25 0.028(3) 0.064(6) 0.055(5) -0.003(3) 0.015(3) -0.0003(3)
C26 0.038(4) 0.055(5) 0.048(5) -0.005(3) 0.021(3) -0.003(3)
C27 0.056(5) 0.095(8) 0.037(5) -0.014(5) 0.010(4) 0.0009(10)
C28 0.068(5) 0.055(6) 0.058(6) -0.002(4) 0.019(4) 0.018(18)
C29 0.062(5) 0.068(6) 0.054(5) -0.031(4) 0.019(4) -0.02(3)
C30 0.044(4) 0.088(7) 0.062(6) 0.004(4) 0.003(4) 0.0016(16)
C31 0.056(5) 0.072(7) 0.067(6) 0.009(4) 0.027(4) 0.0007(7)
C32 0.041(4) 0.037(4) 0.034(4) -0.003(3) 0.016(3) -0.0007(8)
C33 0.040(4) 0.046(5) 0.041(4) 0.001(3) 0.012(3) 0.0004(4)
C34 0.040(4) 0.055(5) 0.062(6) 0.007(4) 0.019(4) 0.008(8)
C35 0.053(5) 0.049(5) 0.085(7) 0.010(4) 0.036(5) 0.005(6)
C36 0.058(5) 0.050(5) 0.064(6) 0.003(4) 0.023(4) -0.012(12)
C37 0.048(4) 0.044(5) 0.044(5) -0.007(3) 0.015(3) -0.002(3)
C38 0.039(4) 0.042(4) 0.038(4) -0.004(3) 0.009(3) -0.007(7)
C39 0.042(4) 0.045(5) 0.044(5) -0.005(3) 0.011(3) -0.004(4)
C40 0.056(4) 0.055(5) 0.041(5) -0.016(4) 0.011(4) -0.009(9)
C41 0.064(5) 0.051(5) 0.066(6) -0.016(4) 0.038(5) -0.02(2)
C42 0.048(4) 0.051(5) 0.065(6) 0.001(4) 0.023(4) -0.010(10)
C43 0.055(4) 0.036(4) 0.039(4) 0.002(3) 0.011(3) 0.00002(2)
C44 0.053(4) 0.034(4) 0.042(4) 0.000(3) 0.012(3) -0.0008(8)
C45 0.048(4) 0.053(5) 0.057(5) -0.007(4) 0.011(4) -0.003(4)
C46 0.063(5) 0.085(7) 0.053(6) -0.014(5) -0.004(5) -0.008(9)
C47 0.086(7) 0.082(8) 0.047(6) -0.011(6) -0.017(5) -0.0010(11)
C48 0.124(9) 0.064(7) 0.041(5) -0.012(6) 0.008(5) 0.010(10)
C49 0.083(6) 0.052(6) 0.051(6) -0.018(5) 0.003(5) 0.004(5)
C50 0.047(4) 0.036(4) 0.034(4) 0.002(3) 0.005(3) 0.003(3)
C51 0.041(4) 0.041(5) 0.058(5) 0.005(3) 0.014(4) -0.010(11)
C52 0.048(4) 0.042(5) 0.089(7) 0.004(4) 0.009(4) -0.02(2)
C53 0.057(5) 0.038(5) 0.084(7) -0.006(4) -0.003(5) 0.014(14)
C54 0.056(5) 0.070(7) 0.056(6) -0.014(4) 0.009(4) 0.016(16)
C55 0.067(5) 0.054(5) 0.050(5) -0.017(4) 0.020(4) -0.007(8)
C56 0.042(4) 0.045(5) 0.043(4) -0.002(3) 0.016(3) -0.004(4)
C57 0.046(4) 0.057(5) 0.034(4) 0.005(4) 0.013(3) -0.011(11)
C58 0.039(4) 0.076(7) 0.050(5) 0.011(4) 0.014(4) -0.012(12)
C59 0.060(5) 0.070(7) 0.046(5) 0.020(5) 0.010(4) -0.013(13)
C60 0.070(6) 0.048(5) 0.076(7) 0.009(4) 0.022(5) -0.0003(3)
C61 0.058(5) 0.058(6) 0.072(6) 0.003(4) 0.027(4) -0.0012(12)
C62 0.038(3) 0.039(4) 0.040(4) -0.000(3) 0.011(3) 0.007(7)
C63 0.039(4) 0.037(4) 0.048(5) 0.000(3) 0.016(3) 0.003(3)
C64 0.045(4) 0.058(5) 0.061(6) 0.002(4) 0.028(4) 0.004(4)
C65 0.075(6) 0.072(6) 0.045(5) -0.006(5) 0.033(4) 0.007(8)
C66 0.066(5) 0.084(7) 0.043(5) 0.007(5) 0.014(4) 0.02(2)
C67 0.046(4) 0.071(6) 0.043(5) 0.005(4) 0.010(4) 0.015(15)
C68 0.041(4) 0.067(6) 0.037(4) -0.010(4) 0.017(3) 0.002(3)
C69 0.075(6) 0.073(7) 0.058(6) -0.024(5) 0.038(5) -0.010(10)
C70 0.105(8) 0.114(10) 0.055(7) -0.066(8) 0.033(6) -0.03(4)
C71 0.094(8) 0.158(13) 0.036(6) -0.079(9) 0.011(6) 0.00006(6)
C72 0.048(5) 0.165(12) 0.053(6) -0.030(6) 0.007(4) 0.03(4)
C73 0.050(5) 0.097(8) 0.040(5) -0.016(5) 0.012(4) 0.010(11)
C74 0.031(3) 0.040(4) 0.045(4) 0.003(3) 0.012(3) 0.0015(16)
C75 0.051(4) 0.055(5) 0.033(4) 0.006(4) 0.019(3) -0.003(4)
C76 0.058(5) 0.050(5) 0.046(5) -0.006(4) 0.019(4) 0.004(5)
C77 0.051(4) 0.049(5) 0.063(6) -0.006(4) 0.017(4) 0.0018(18)
C78 0.055(5) 0.068(6) 0.049(5) -0.020(4) 0.003(4) -0.008(8)
C79 0.040(4) 0.068(6) 0.048(5) -0.004(4) 0.006(4) 0.006(6)
B1 0.047(4) 0.030(4) 0.036(5) -0.001(3) 0.011(4) -0.005(5)
B2 0.037(4) 0.041(5) 0.037(5) -0.002(3) 0.013(3) -0.003(3)

loop_
_atom_type_symbol
_atom_type_description
_atom_type_scat_dispersion_real
_atom_type_scat_dispersion_imag
_atom_type_scat_source
C C 0.0033 0.0016
;
International Tables for Crystallography
(1992, Vol. C, Tables 4.2.6.8 and 6.1.1.4)
;
H H 0.0000 0.0000
;
International Tables for Crystallography
(1992, Vol. C, Table 6.1.1.4)
;
B B 0.0013 0.0007
;
International Tables for Crystallography
(1992, Vol. C, Tables 4.2.6.8 and 6.1.1.4)
;
N N 0.0061 0.0033
;
International Tables for Crystallography
(1992, Vol. C, Tables 4.2.6.8 and 6.1.1.4)
;
Pt Pt -1.7033 8.3905
;
International Tables for Crystallography
(1992, Vol. C, Tables 4.2.6.8 and 6.1.1.4)
;
Rh Rh -1.1178 0.9187
;
International Tables for Crystallography
(1992, Vol. C, Tables 4.2.6.8 and 6.1.1.4)
;
S S 0.1246 0.1234
;
International Tables for Crystallography
(1992, Vol. C, Tables 4.2.6.8 and 6.1.1.4)
;

loop_
_geom_angle_atom_site_label_1
_geom_angle_atom_site_label_2
_geom_angle_atom_site_label_3
_geom_angle
_geom_angle_publ_flag
Rh1 Pt1 Rh2 57.448(16) yes
Rh1 Pt1 S1 50.32(4) yes
Rh1 Pt1 S2 50.20(5) yes
Rh1 Pt1 C1 127.21(19) yes
Rh1 Pt1 C8 130.6(2) yes
Rh2 Pt1 S1 48.82(5) yes
Rh2 Pt1 S2 48.54(4) yes
Rh2 Pt1 C1 132.20(18) yes
Rh2 Pt1 C8 126.4(3) yes
S1 Pt1 S2 84.32(6) yes
S1 Pt1 C1 94.62(18) yes
S1 Pt1 C8 174.8(3) yes
S2 Pt1 C1 177.1(2) yes
S2 Pt1 C8 93.2(2) yes
C1 Pt1 C8 88.1(3) yes
Pt1 Rh1 Rh2 63.044(17) yes
Pt1 Rh1 S1 51.36(4) yes
Pt1 Rh1 S2 51.19(5) yes
Pt1 Rh1 C12 141.28(17) yes
Pt1 Rh1 C13 117.5(2) yes
Pt1 Rh1 C14 118.9(3) yes
Pt1 Rh1 C15 144.0(3) yes
Pt1 Rh1 C16 177.3(3) yes
Rh2 Rh1 S1 51.61(5) yes
Rh2 Rh1 S2 51.33(4) yes
Rh2 Rh1 C12 128.1(3) yes
Rh2 Rh1 C13 160.1(3) yes
Rh2 Rh1 C14 159.8(3) yes
Rh2 Rh1 C15 127.7(3) yes
Rh2 Rh1 C16 114.7(3) yes
S1 Rh1 S2 85.84(6) yes
S1 Rh1 C12 167.34(18) yes
S1 Rh1 C13 146.2(3) yes
S1 Rh1 C14 112.1(3) yes
S1 Rh1 C15 104.8(2) yes
S1 Rh1 C16 128.73(17) yes
S2 Rh1 C12 103.2(2) yes
S2 Rh1 C13 111.9(2) yes
S2 Rh1 C14 147.3(3) yes
S2 Rh1 C15 164.8(3) yes
S2 Rh1 C16 126.4(2) yes
C12 Rh1 C13 37.8(3) yes
C12 Rh1 C14 64.6(4) yes
C12 Rh1 C15 64.7(3) yes
C12 Rh1 C16 38.6(3) yes
C13 Rh1 C14 39.6(3) yes
C13 Rh1 C15 64.9(3) yes
C13 Rh1 C16 64.0(3) yes
C14 Rh1 C15 38.0(4) yes
C14 Rh1 C16 63.8(4) yes
C15 Rh1 C16 38.3(3) yes
Pt1 Rh2 Rh1 59.508(17) yes
Pt1 Rh2 S1 49.69(4) yes
Pt1 Rh2 S2 49.53(4) yes
Pt1 Rh2 C22 133.36(19) yes
Pt1 Rh2 C23 163.22(16) yes
Pt1 Rh2 C24 157.07(17) yes
Pt1 Rh2 C25 129.3(3) yes
Pt1 Rh2 C26 119.3(2) yes
Rh1 Rh2 S1 51.49(4) yes
Rh1 Rh2 S2 51.40(5) yes
Rh1 Rh2 C22 137.08(17) yes
Rh1 Rh2 C23 114.6(2) yes
Rh1 Rh2 C24 119.1(2) yes
Rh1 Rh2 C25 147.3(2) yes
Rh1 Rh2 C26 173.48(17) yes
S1 Rh2 S2 85.80(6) yes
S1 Rh2 C22 171.14(17) yes
S1 Rh2 C23 141.3(2) yes
S1 Rh2 C24 109.77(19) yes
S1 Rh2 C25 106.6(2) yes
S1 Rh2 C26 133.50(19) yes
S2 Rh2 C22 101.97(16) yes
S2 Rh2 C23 113.91(16) yes
S2 Rh2 C24 150.44(18) yes
S2 Rh2 C25 161.2(3) yes
S2 Rh2 C26 122.47(18) yes
C22 Rh2 C23 38.7(3) yes
C22 Rh2 C24 65.2(3) yes
C22 Rh2 C25 64.8(3) yes
C22 Rh2 C26 38.2(3) yes
C23 Rh2 C24 39.5(3) yes
C23 Rh2 C25 64.9(3) yes
C23 Rh2 C26 64.6(3) yes
C24 Rh2 C25 38.2(3) yes
C24 Rh2 C26 64.8(3) yes
C25 Rh2 C26 39.0(3) yes
Pt1 S1 Rh1 78.32(5) yes
Pt1 S1 Rh2 81.49(5) yes
Rh1 S1 Rh2 76.90(5) yes
Pt1 S2 Rh1 78.61(5) yes
Pt1 S2 Rh2 81.92(5) yes
Rh1 S2 Rh2 77.27(5) yes
C1 N1 C2 110.4(6) yes
C1 N1 C5 125.2(6) yes
C2 N1 C5 124.3(7) yes
C1 N2 C3 111.2(6) yes
C1 N2 C4 124.2(6) yes
C3 N2 C4 124.7(6) yes
C7 N3 C8 126.3(7) yes
C7 N3 C9 124.5(8) yes
C8 N3 C9 108.9(8) yes
C8 N4 C10 109.2(7) yes
C8 N4 C11 126.0(7) yes
C10 N4 C11 124.8(7) yes
Pt1 C1 N1 126.5(5) yes
Pt1 C1 N2 129.2(6) yes
N1 C1 N2 104.3(6) yes
N1 C2 C3 106.6(7) yes
N2 C3 C2 107.5(6) yes
N1 C5 C6 115.5(7) yes
C5 C6 C7 116.3(8) yes
N3 C7 C6 116.7(7) yes
Pt1 C8 N3 128.3(6) yes
Pt1 C8 N4 125.0(6) yes
N3 C8 N4 106.5(6) yes
N3 C9 C10 108.2(9) yes
N4 C10 C9 107.1(8) yes
Rh1 C12 C13 70.1(4) yes
Rh1 C12 C16 71.2(4) yes
Rh1 C12 C17 123.8(6) yes
C13 C12 C16 107.9(7) yes
C13 C12 C17 127.3(6) yes
C16 C12 C17 124.8(7) yes
Rh1 C13 C12 72.1(5) yes
Rh1 C13 C14 69.7(5) yes
Rh1 C13 C18 126.3(6) yes
C12 C13 C14 107.6(7) yes
C12 C13 C18 126.7(8) yes
C14 C13 C18 125.6(9) yes
Rh1 C14 C13 70.7(6) yes
Rh1 C14 C15 72.6(6) yes
Rh1 C14 C19 125.3(8) yes
C13 C14 C15 108.9(8) yes
C13 C14 C19 125.7(9) yes
C15 C14 C19 125.3(8) yes
Rh1 C15 C14 69.4(6) yes
Rh1 C15 C16 71.3(5) yes
Rh1 C15 C20 125.2(7) yes
C14 C15 C16 107.4(7) yes
C14 C15 C20 128.9(8) yes
C16 C15 C20 123.7(8) yes
Rh1 C16 C12 70.1(4) yes
Rh1 C16 C15 70.3(5) yes
Rh1 C16 C21 129.1(6) yes
C12 C16 C15 108.2(7) yes
C12 C16 C21 125.9(7) yes
C15 C16 C21 125.8(7) yes
Rh2 C22 C23 69.6(5) yes
Rh2 C22 C26 70.0(5) yes
Rh2 C22 C27 125.1(6) yes
C23 C22 C26 107.4(6) yes
C23 C22 C27 125.8(7) yes
C26 C22 C27 126.8(8) yes
Rh2 C23 C22 71.7(5) yes
Rh2 C23 C24 70.5(5) yes
Rh2 C23 C28 127.9(6) yes
C22 C23 C24 108.0(6) yes
C22 C23 C28 126.2(6) yes
C24 C23 C28 125.6(7) yes
Rh2 C24 C23 70.1(4) yes
Rh2 C24 C25 71.0(4) yes
Rh2 C24 C29 126.1(6) yes
C23 C24 C25 107.6(6) yes
C23 C24 C29 126.2(7) yes
C25 C24 C29 126.2(6) yes
Rh2 C25 C24 70.8(4) yes
Rh2 C25 C26 70.5(4) yes
Rh2 C25 C30 126.2(6) yes
C24 C25 C26 108.2(6) yes
C24 C25 C30 127.4(7) yes
C26 C25 C30 124.3(8) yes
Rh2 C26 C22 71.8(5) yes
Rh2 C26 C25 70.6(5) yes
Rh2 C26 C31 127.7(6) yes
C22 C26 C25 108.8(7) yes
C22 C26 C31 124.5(7) yes
C25 C26 C31 126.6(7) yes
C33 C32 C37 115.2(6) yes
C33 C32 B1 120.1(6) yes
C37 C32 B1 124.6(6) yes
C32 C33 C34 121.9(7) yes
C33 C34 C35 121.3(7) yes
C34 C35 C36 118.6(8) yes
C35 C36 C37 120.0(8) yes
C32 C37 C36 122.9(6) yes
C39 C38 C43 115.0(7) yes
C39 C38 B1 124.5(6) yes
C43 C38 B1 120.2(6) yes
C38 C39 C40 122.4(7) yes
C39 C40 C41 120.6(8) yes
C40 C41 C42 119.6(9) yes
C41 C42 C43 119.3(8) yes
C38 C43 C42 123.1(7) yes
C45 C44 C49 114.4(7) yes
C45 C44 B1 120.7(7) yes
C49 C44 B1 124.2(7) yes
C44 C45 C46 122.9(9) yes
C45 C46 C47 119.5(9) yes
C46 C47 C48 120.5(9) yes
C47 C48 C49 119.4(10) yes
C44 C49 C48 123.2(9) yes
C51 C50 C55 114.2(7) yes
C51 C50 B1 123.4(7) yes
C55 C50 B1 122.3(7) yes
C50 C51 C52 123.2(8) yes
C51 C52 C53 120.6(9) yes
C52 C53 C54 118.7(8) yes
C53 C54 C55 119.5(9) yes
C50 C55 C54 123.8(8) yes
C57 C56 C61 114.4(7) yes
C57 C56 B2 123.9(7) yes
C61 C56 B2 121.6(7) yes
C56 C57 C58 122.4(8) yes
C57 C58 C59 121.3(8) yes
C58 C59 C60 117.9(8) yes
C59 C60 C61 120.5(9) yes
C56 C61 C60 123.5(8) yes
C63 C62 C67 114.5(7) yes
C63 C62 B2 124.8(6) yes
C67 C62 B2 120.7(6) yes
C62 C63 C64 123.1(6) yes
C63 C64 C65 119.9(7) yes
C64 C65 C66 119.2(9) yes
C65 C66 C67 120.1(8) yes
C62 C67 C66 123.1(7) yes
C69 C68 C73 115.4(7) yes
C69 C68 B2 123.5(7) yes
C73 C68 B2 121.2(7) yes
C68 C69 C70 123.3(9) yes
C69 C70 C71 119.9(11) yes
C70 C71 C72 119.2(9) yes
C71 C72 C73 121.0(10) yes
C68 C73 C72 121.3(10) yes
C75 C74 C79 114.7(7) yes
C75 C74 B2 122.7(6) yes
C79 C74 B2 122.6(7) yes
C74 C75 C76 124.1(7) yes
C75 C76 C77 119.6(8) yes
C76 C77 C78 118.9(8) yes
C77 C78 C79 121.1(8) yes
C74 C79 C78 121.6(8) yes
C32 B1 C38 111.5(6) yes
C32 B1 C44 108.0(6) yes
C32 B1 C50 107.5(6) yes
C38 B1 C44 109.6(6) yes
C38 B1 C50 107.7(6) yes
C44 B1 C50 112.6(6) yes
C56 B2 C62 108.0(6) yes
C56 B2 C68 110.1(6) yes
C56 B2 C74 109.0(6) yes
C62 B2 C68 112.0(6) yes
C62 B2 C74 107.6(6) yes
C68 B2 C74 110.0(6) yes
N1 C2 H2 126.699 no
C3 C2 H2 126.698 no
N2 C3 H3 126.253 no
C2 C3 H3 126.240 no
N2 C4 H4A 109.470 no
N2 C4 H4B 109.471 no
N2 C4 H4C 109.484 no
H4A C4 H4B 109.461 no
H4A C4 H4C 109.464 no
H4B C4 H4C 109.478 no
N1 C5 H5A 108.407 no
N1 C5 H5B 108.402 no
C6 C5 H5A 108.408 no
C6 C5 H5B 108.398 no
H5A C5 H5B 107.457 no
C5 C6 H6A 108.232 no
C5 C6 H6B 108.218 no
C7 C6 H6A 108.228 no
C7 C6 H6B 108.225 no
H6A C6 H6B 107.356 no
N3 C7 H7A 108.127 no
N3 C7 H7B 108.119 no
C6 C7 H7A 108.122 no
C6 C7 H7B 108.111 no
H7A C7 H7B 107.316 no
N3 C9 H9 125.903 no
C10 C9 H9 125.902 no
N4 C10 H10 126.449 no
C9 C10 H10 126.436 no
N4 C11 H11A 109.470 no
N4 C11 H11B 109.459 no
N4 C11 H11C 109.472 no
H11A C11 H11B 109.471 no
H11A C11 H11C 109.488 no
H11B C11 H11C 109.467 no
C12 C17 H17A 109.473 no
C12 C17 H17B 109.474 no
C12 C17 H17C 109.465 no
H17A C17 H17B 109.477 no
H17A C17 H17C 109.476 no
H17B C17 H17C 109.461 no
C13 C18 H18A 109.475 no
C13 C18 H18B 109.458 no
C13 C18 H18C 109.470 no
H18A C18 H18B 109.477 no
H18A C18 H18C 109.475 no
H18B C18 H18C 109.473 no
C14 C19 H19A 109.469 no
C14 C19 H19B 109.480 no
C14 C19 H19C 109.468 no
H19A C19 H19B 109.468 no
H19A C19 H19C 109.473 no
H19B C19 H19C 109.469 no
C15 C20 H20A 109.464 no
C15 C20 H20B 109.472 no
C15 C20 H20C 109.463 no
H20A C20 H20B 109.470 no
H20A C20 H20C 109.477 no
H20B C20 H20C 109.481 no
C16 C21 H21A 109.461 no
C16 C21 H21B 109.466 no
C16 C21 H21C 109.470 no
H21A C21 H21B 109.476 no
H21A C21 H21C 109.474 no
H21B C21 H21C 109.479 no
C22 C27 H27A 109.469 no
C22 C27 H27B 109.478 no
C22 C27 H27C 109.460 no
H27A C27 H27B 109.478 no
H27A C27 H27C 109.466 no
H27B C27 H27C 109.475 no
C23 C28 H28A 109.478 no
C23 C28 H28B 109.471 no
C23 C28 H28C 109.473 no
H28A C28 H28B 109.463 no
H28A C28 H28C 109.469 no
H28B C28 H28C 109.474 no
C24 C29 H29A 109.468 no
C24 C29 H29B 109.482 no
C24 C29 H29C 109.467 no
H29A C29 H29B 109.471 no
H29A C29 H29C 109.467 no
H29B C29 H29C 109.470 no
C25 C30 H30A 109.468 no
C25 C30 H30B 109.473 no
C25 C30 H30C 109.468 no
H30A C30 H30B 109.466 no
H30A C30 H30C 109.480 no
H30B C30 H30C 109.473 no
C26 C31 H31A 109.469 no
C26 C31 H31B 109.478 no
C26 C31 H31C 109.468 no
H31A C31 H31B 109.481 no
H31A C31 H31C 109.459 no
H31B C31 H31C 109.472 no
C32 C33 H33 119.062 no
C34 C33 H33 119.062 no
C33 C34 H34 119.344 no
C35 C34 H34 119.342 no
C34 C35 H35 120.709 no
C36 C35 H35 120.705 no
C35 C36 H36 119.974 no
C37 C36 H36 119.986 no
C32 C37 H37 118.551 no
C36 C37 H37 118.553 no
C38 C39 H39 118.813 no
C40 C39 H39 118.800 no
C39 C40 H40 119.702 no
C41 C40 H40 119.728 no
C40 C41 H41 120.204 no
C42 C41 H41 120.238 no
C41 C42 H42 120.340 no
C43 C42 H42 120.352 no
C38 C43 H43 118.477 no
C42 C43 H43 118.465 no
C44 C45 H45 118.543 no
C46 C45 H45 118.545 no
C45 C46 H46 120.248 no
C47 C46 H46 120.251 no
C46 C47 H47 119.743 no
C48 C47 H47 119.755 no
C47 C48 H48 120.284 no
C49 C48 H48 120.292 no
C44 C49 H49 118.426 no
C48 C49 H49 118.407 no
C50 C51 H51 118.417 no
C52 C51 H51 118.405 no
C51 C52 H52 119.714 no
C53 C52 H52 119.707 no
C52 C53 H53 120.661 no
C54 C53 H53 120.658 no
C53 C54 H54 120.277 no
C55 C54 H54 120.262 no
C50 C55 H55 118.093 no
C54 C55 H55 118.093 no
C56 C57 H57 118.821 no
C58 C57 H57 118.811 no
C57 C58 H58 119.365 no
C59 C58 H58 119.380 no
C58 C59 H59 121.039 no
C60 C59 H59 121.041 no
C59 C60 H60 119.765 no
C61 C60 H60 119.752 no
C56 C61 H61 118.236 no
C60 C61 H61 118.237 no
C62 C63 H63 118.467 no
C64 C63 H63 118.453 no
C63 C64 H64 120.046 no
C65 C64 H64 120.046 no
C64 C65 H65 120.399 no
C66 C65 H65 120.395 no
C65 C66 H66 119.964 no
C67 C66 H66 119.947 no
C62 C67 H67 118.421 no
C66 C67 H67 118.435 no
C68 C69 H69 118.359 no
C70 C69 H69 118.374 no
C69 C70 H70 120.056 no
C71 C70 H70 120.071 no
C70 C71 H71 120.401 no
C72 C71 H71 120.401 no
C71 C72 H72 119.483 no
C73 C72 H72 119.499 no
C68 C73 H73 119.368 no
C72 C73 H73 119.351 no
C74 C75 H75 117.945 no
C76 C75 H75 117.946 no
C75 C76 H76 120.213 no
C77 C76 H76 120.204 no
C76 C77 H77 120.549 no
C78 C77 H77 120.546 no
C77 C78 H78 119.455 no
C79 C78 H78 119.474 no
C74 C79 H79 119.208 no
C78 C79 H79 119.201 no

loop_
_geom_bond_atom_site_label_1
_geom_bond_atom_site_label_2
_geom_bond_distance
_geom_bond_publ_flag
Pt1 Rh1 2.9326(7) yes
Pt1 Rh2 3.0335(6) yes
Pt1 S1 2.3391(16) yes
Pt1 S2 2.3310(16) yes
Pt1 C1 2.003(7) yes
Pt1 C8 2.006(7) yes
Rh1 Rh2 2.8686(8) yes
Rh1 S1 2.3048(16) yes
Rh1 S2 2.2982(17) yes
Rh1 C12 2.181(7) yes
Rh1 C13 2.156(8) yes
Rh1 C14 2.141(11) yes
Rh1 C15 2.183(9) yes
Rh1 C16 2.196(7) yes
Rh2 S1 2.3084(18) yes
Rh2 S2 2.2963(15) yes
Rh2 C22 2.189(8) yes
Rh2 C23 2.160(8) yes
Rh2 C24 2.165(7) yes
Rh2 C25 2.168(7) yes
Rh2 C26 2.167(8) yes
N1 C1 1.366(10) yes
N1 C2 1.383(9) yes
N1 C5 1.450(10) yes
N2 C1 1.360(8) yes
N2 C3 1.361(10) yes
N2 C4 1.448(10) yes
N3 C7 1.455(11) yes
N3 C8 1.352(10) yes
N3 C9 1.383(11) yes
N4 C8 1.352(11) yes
N4 C10 1.389(11) yes
N4 C11 1.429(12) yes
C2 C3 1.348(12) yes
C5 C6 1.520(10) yes
C6 C7 1.517(11) yes
C9 C10 1.326(16) yes
C12 C13 1.406(12) yes
C12 C16 1.447(9) yes
C12 C17 1.476(11) yes
C13 C14 1.455(11) yes
C13 C18 1.497(12) yes
C14 C15 1.407(14) yes
C14 C19 1.503(15) yes
C15 C16 1.437(11) yes
C15 C20 1.526(12) yes
C16 C21 1.466(12) yes
C22 C23 1.441(11) yes
C22 C26 1.426(10) yes
C22 C27 1.488(9) yes
C23 C24 1.460(9) yes
C23 C28 1.469(11) yes
C24 C25 1.418(11) yes
C24 C29 1.492(11) yes
C25 C26 1.445(10) yes
C25 C30 1.493(10) yes
C26 C31 1.461(12) yes
C32 C33 1.409(9) yes
C32 C37 1.383(10) yes
C32 B1 1.648(10) yes
C33 C34 1.368(11) yes
C34 C35 1.368(13) yes
C35 C36 1.377(11) yes
C36 C37 1.383(11) yes
C38 C39 1.402(10) yes
C38 C43 1.399(10) yes
C38 B1 1.655(12) yes
C39 C40 1.380(12) yes
C40 C41 1.379(11) yes
C41 C42 1.370(12) yes
C42 C43 1.398(13) yes
C44 C45 1.402(10) yes
C44 C49 1.388(13) yes
C44 B1 1.640(10) yes
C45 C46 1.398(11) yes
C46 C47 1.353(15) yes
C47 C48 1.365(15) yes
C48 C49 1.396(12) yes
C50 C51 1.405(11) yes
C50 C55 1.389(12) yes
C50 B1 1.643(10) yes
C51 C52 1.379(11) yes
C52 C53 1.374(14) yes
C53 C54 1.388(14) yes
C54 C55 1.389(12) yes
C56 C57 1.394(11) yes
C56 C61 1.385(12) yes
C56 B2 1.650(10) yes
C57 C58 1.396(11) yes
C58 C59 1.365(14) yes
C59 C60 1.371(13) yes
C60 C61 1.390(13) yes
C62 C63 1.403(9) yes
C62 C67 1.402(10) yes
C62 B2 1.653(12) yes
C63 C64 1.381(12) yes
C64 C65 1.380(11) yes
C65 C66 1.375(13) yes
C66 C67 1.379(13) yes
C68 C69 1.401(13) yes
C68 C73 1.410(11) yes
C68 B2 1.625(10) yes
C69 C70 1.381(13) yes
C70 C71 1.374(18) yes
C71 C72 1.38(2) yes
C72 C73 1.392(12) yes
C74 C75 1.389(11) yes
C74 C79 1.402(10) yes
C74 B2 1.650(11) yes
C75 C76 1.385(11) yes
C76 C77 1.378(11) yes
C77 C78 1.363(13) yes
C78 C79 1.406(12) yes
C2 H2 0.950 no
C3 H3 0.950 no
C4 H4A 0.980 no
C4 H4B 0.980 no
C4 H4C 0.980 no
C5 H5A 0.990 no
C5 H5B 0.990 no
C6 H6A 0.990 no
C6 H6B 0.990 no
C7 H7A 0.990 no
C7 H7B 0.990 no
C9 H9 0.950 no
C10 H10 0.950 no
C11 H11A 0.980 no
C11 H11B 0.980 no
C11 H11C 0.980 no
C17 H17A 0.980 no
C17 H17B 0.980 no
C17 H17C 0.980 no
C18 H18A 0.980 no
C18 H18B 0.980 no
C18 H18C 0.980 no
C19 H19A 0.980 no
C19 H19B 0.980 no
C19 H19C 0.980 no
C20 H20A 0.980 no
C20 H20B 0.980 no
C20 H20C 0.980 no
C21 H21A 0.980 no
C21 H21B 0.980 no
C21 H21C 0.980 no
C27 H27A 0.980 no
C27 H27B 0.980 no
C27 H27C 0.980 no
C28 H28A 0.980 no
C28 H28B 0.980 no
C28 H28C 0.980 no
C29 H29A 0.980 no
C29 H29B 0.980 no
C29 H29C 0.980 no
C30 H30A 0.980 no
C30 H30B 0.980 no
C30 H30C 0.980 no
C31 H31A 0.980 no
C31 H31B 0.980 no
C31 H31C 0.980 no
C33 H33 0.950 no
C34 H34 0.950 no
C35 H35 0.950 no
C36 H36 0.950 no
C37 H37 0.950 no
C39 H39 0.950 no
C40 H40 0.950 no
C41 H41 0.950 no
C42 H42 0.950 no
C43 H43 0.950 no
C45 H45 0.950 no
C46 H46 0.950 no
C47 H47 0.950 no
C48 H48 0.950 no
C49 H49 0.950 no
C51 H51 0.950 no
C52 H52 0.950 no
C53 H53 0.950 no
C54 H54 0.950 no
C55 H55 0.950 no
C57 H57 0.950 no
C58 H58 0.950 no
C59 H59 0.950 no
C60 H60 0.950 no
C61 H61 0.950 no
C63 H63 0.950 no
C64 H64 0.950 no
C65 H65 0.950 no
C66 H66 0.950 no
C67 H67 0.950 no
C69 H69 0.950 no
C70 H70 0.950 no
C71 H71 0.950 no
C72 H72 0.950 no
C73 H73 0.950 no
C75 H75 0.950 no
C76 H76 0.950 no
C77 H77 0.950 no
C78 H78 0.950 no
C79 H79 0.950 no

loop_
_geom_contact_atom_site_label_1
_geom_contact_atom_site_label_2
_geom_contact_distance
_geom_contact_publ_flag
_geom_contact_site_symmetry_2
Pt1 C4 3.458(7) no .
Pt1 C5 3.422(9) no .
Pt1 C7 3.492(8) no .
Pt1 C11 3.381(9) no .
N1 N3 3.482(8) no .
N1 C4 3.559(10) no .
N1 C7 3.339(8) no .
N1 C8 3.415(9) no .
N2 C5 3.564(10) no .
N3 C1 3.381(8) no .
N3 C5 3.321(10) no .
N3 C11 3.557(12) no .
N4 C7 3.580(11) no .
C1 C6 3.387(10) no .
C2 C4 3.583(12) no .
C2 C6 3.411(10) no .
C3 C5 3.589(11) no .
C6 C8 3.398(12) no .
C6 C9 3.489(13) no .
C7 C10 3.590(14) no .
C9 C11 3.562(15) no .
C17 C18 3.197(15) no .
C17 C21 3.150(11) no .
C18 C19 3.204(14) no .
C19 C20 3.235(17) no .
C20 C21 3.143(14) no .
C21 C28 3.591(14) no .
C27 C28 3.181(13) no .
C27 C31 3.145(12) no .
C28 C29 3.196(11) no .
C29 C30 3.206(13) no .
C30 C31 3.159(12) no .
C32 C35 2.823(11) no .
C32 C39 3.131(11) no .
C32 C45 3.422(9) no .
C32 C49 3.486(10) no .
C32 C55 3.116(11) no .
C33 C36 2.738(12) no .
C33 C38 3.366(10) no .
C33 C39 3.262(11) no .
C33 C50 3.084(10) no .
C33 C55 3.391(11) no .
C34 C37 2.723(9) no .
C37 C44 2.976(10) no .
C37 C45 3.408(10) no .
C37 C49 3.590(11) no .
C38 C41 2.833(13) no .
C38 C45 3.065(11) no .
C38 C51 2.951(10) no .
C39 C42 2.758(11) no .
C39 C50 3.553(11) no .
C40 C43 2.735(11) no .
C43 C44 3.088(12) no .
C43 C45 3.189(12) no .
C43 C50 3.386(11) no .
C43 C51 3.328(10) no .
C44 C47 2.826(11) no .
C44 C55 3.402(10) no .
C45 C48 2.734(14) no .
C46 C49 2.738(13) no .
C49 C50 3.158(10) no .
C49 C55 3.316(11) no .
C50 C53 2.846(11) no .
C51 C54 2.742(13) no .
C52 C55 2.731(13) no .
C56 C59 2.851(12) no .
C56 C67 3.014(12) no .
C56 C69 2.992(10) no .
C56 C79 3.405(12) no .
C57 C60 2.732(12) no .
C57 C74 3.011(10) no .
C57 C79 3.503(12) no .
C58 C61 2.715(12) no .
C61 C62 3.159(12) no .
C61 C67 3.283(13) no .
C61 C68 3.325(11) no .
C61 C69 3.236(12) no .
C62 C65 2.835(12) no .
C62 C73 3.329(10) no .
C62 C79 3.081(11) no .
C63 C66 2.740(10) no .
C63 C68 3.143(12) no .
C63 C73 3.216(12) no .
C63 C74 3.578(10) no .
C64 C67 2.740(11) no .
C67 C74 3.417(12) no .
C67 C79 3.322(13) no .
C68 C71 2.834(12) no .
C68 C75 3.013(11) no .
C69 C72 2.734(14) no .
C70 C73 2.765(16) no .
C73 C74 3.197(9) no .
C73 C75 3.200(11) no .
C74 C77 2.844(11) no .
C75 C78 2.720(11) no .
C76 C79 2.755(12) no .
N3 C66 3.532(11) no .
C6 C75 3.537(12) no 4_554
C7 C66 3.527(12) no .
C14 C70 3.473(17) no 2_745
C21 C41 3.586(12) no 1_545
C27 C57 3.526(11) no .
C28 C45 3.543(12) no 1_545
C41 C21 3.586(12) no 1_565
C45 C28 3.543(12) no 1_565
C57 C27 3.526(11) no .
C66 N3 3.532(11) no .
C66 C7 3.527(12) no .
C70 C14 3.473(17) no 2_755
C72 C76 3.538(16) no 3_756
C75 C6 3.537(12) no 4_555
C76 C72 3.538(16) no 3_756
Pt1 H4B 2.9051 no .
Pt1 H5B 3.0081 no .
Pt1 H7A 3.1515 no .
Pt1 H11A 3.4677 no .
Pt1 H11B 3.0803 no .
Rh1 H17A 3.5352 no .
Rh1 H17C 3.2834 no .
Rh1 H18B 3.4974 no .
Rh1 H18C 3.3984 no .
Rh1 H19A 3.3475 no .
Rh1 H19C 3.5015 no .
Rh1 H20A 3.4305 no .
Rh1 H20C 3.5164 no .
Rh1 H21B 3.4718 no .
Rh1 H21C 3.5371 no .
Rh2 H27A 3.5731 no .
Rh2 H27C 3.3280 no .
Rh2 H28B 3.4162 no .
Rh2 H28C 3.4945 no .
Rh2 H29A 3.4151 no .
Rh2 H29C 3.4777 no .
Rh2 H30B 3.5122 no .
Rh2 H30C 3.3946 no .
Rh2 H31B 3.3825 no .
Rh2 H31C 3.5213 no .
S1 H4B 3.2263 no .
S1 H20C 3.5591 no .
S2 H11A 3.2762 no .
S2 H17C 3.3605 no .
S2 H27C 3.2956 no .
N1 H3 3.1121 no .
N1 H6A 3.2897 no .
N1 H6B 2.5816 no .
N1 H7A 3.5271 no .
N2 H2 3.1061 no .
N3 H5B 3.4411 no .
N3 H6A 3.3156 no .
N3 H6B 2.6279 no .
N3 H10 3.1163 no .
N4 H9 3.1068 no .
C1 H2 3.1721 no .
C1 H3 3.1572 no .
C1 H4A 3.0582 no .
C1 H4B 2.5506 no .
C1 H4C 3.1371 no .
C1 H5A 3.2278 no .
C1 H5B 2.6184 no .
C1 H6B 3.5001 no .
C2 H5A 2.6041 no .
C2 H5B 3.2287 no .
C2 H6B 3.1466 no .
C3 H4A 2.7950 no .
C3 H4B 3.2643 no .
C3 H4C 2.7102 no .
C4 H3 2.7791 no .
C4 H11B 3.3225 no .
C4 H30C 3.5336 no .
C5 H2 2.8025 no .
C5 H7A 2.6594 no .
C5 H7B 3.3698 no .
C5 H19C 3.3036 no .
C6 H2 3.5842 no .
C7 H5A 3.3608 no .
C7 H5B 2.6401 no .
C7 H9 2.8006 no .
C7 H18C 3.3274 no .
C8 H5B 3.5993 no .
C8 H6B 3.5473 no .
C8 H7A 2.6362 no .
C8 H7B 3.2284 no .
C8 H9 3.1385 no .
C8 H10 3.1495 no .
C8 H11A 2.8156 no .
C8 H11B 2.6825 no .
C8 H11C 3.2447 no .
C9 H6B 3.2752 no .
C9 H7A 3.2053 no .
C9 H7B 2.5860 no .
C10 H11A 3.0424 no .
C10 H11B 3.1767 no .
C10 H11C 2.5681 no .
C11 H10 2.7988 no .
C11 H31B 3.3813 no .
C11 H31C 3.0383 no .
C12 H18A 3.0548 no .
C12 H18B 2.7137 no .
C12 H18C 3.3121 no .
C12 H21A 3.0463 no .
C12 H21B 3.3223 no .
C12 H21C 2.6993 no .
C13 H17A 2.6717 no .
C13 H17B 3.1267 no .
C13 H17C 3.2485 no .
C13 H19A 3.3306 no .
C13 H19B 3.1324 no .
C13 H19C 2.7148 no .
C14 H18A 3.0211 no .
C14 H18B 3.3758 no .
C14 H18C 2.7635 no .
C14 H20A 3.3460 no .
C14 H20B 3.1175 no .
C14 H20C 2.7758 no .
C15 H19A 2.7619 no .
C15 H19B 2.9403 no .
C15 H19C 3.3457 no .
C15 H21A 2.9755 no .
C15 H21B 2.7275 no .
C15 H21C 3.3374 no .
C16 H17A 3.3636 no .
C16 H17B 2.9218 no .
C16 H17C 2.7698 no .
C16 H20A 2.7413 no .
C16 H20B 3.0127 no .
C16 H20C 3.3649 no .
C17 H18A 3.5856 no .
C17 H18B 2.8596 no .
C17 H21A 3.5326 no .
C17 H21C 2.7912 no .
C18 H7A 3.1552 no .
C18 H17A 2.8040 no .
C18 H19C 2.8169 no .
C19 H5B 3.1627 no .
C19 H18A 3.4481 no .
C19 H18C 2.9281 no .
C19 H20C 2.9177 no .
C20 H19A 3.0212 no .
C20 H19B 3.4038 no .
C20 H21A 3.3944 no .
C20 H21B 2.8457 no .
C21 H17B 3.2380 no .
C21 H17C 2.9985 no .
C21 H20A 2.8765 no .
C21 H20B 3.3715 no .
C21 H28B 3.5860 no .
C21 H28C 2.7855 no .
C21 H29C 3.3479 no .
C22 H28A 2.9722 no .
C22 H28B 2.7509 no .
C22 H28C 3.3516 no .
C22 H31A 3.0399 no .
C22 H31B 3.2713 no .
C22 H31C 2.6398 no .
C23 H27A 2.6781 no .
C23 H27B 3.1567 no .
C23 H27C 3.2747 no .
C23 H29A 3.3525 no .
C23 H29B 3.0941 no .
C23 H29C 2.7340 no .
C24 H28A 3.0662 no .
C24 H28B 3.3298 no .
C24 H28C 2.7008 no .
C24 H30A 3.0845 no .
C24 H30B 2.7229 no .
C24 H30C 3.3167 no .
C25 H29A 2.7412 no .
C25 H29B 2.9970 no .
C25 H29C 3.3397 no .
C25 H31A 2.9564 no .
C25 H31B 2.7653 no .
C25 H31C 3.3569 no .
C26 H27A 3.3671 no .
C26 H27B 2.9408 no .
C26 H27C 2.8011 no .
C26 H30A 2.9842 no .
C26 H30B 3.3573 no .
C26 H30C 2.7368 no .
C27 H28A 3.4132 no .
C27 H28B 2.9217 no .
C27 H31A 3.5746 no .
C27 H31C 2.7496 no .
C28 H21B 3.3823 no .
C28 H21C 2.9363 no .
C28 H27A 2.7769 no .
C28 H29B 3.5545 no .
C28 H29C 2.8615 no .
C29 H21B 3.3930 no .
C29 H28A 3.5758 no .
C29 H28C 2.8339 no .
C29 H30B 2.8624 no .
C30 H29A 2.9415 no .
C30 H29B 3.4571 no .
C30 H31A 3.3394 no .
C30 H31B 2.9334 no .
C31 H11A 3.3044 no .
C31 H11B 3.1534 no .
C31 H27B 3.2448 no .
C31 H27C 3.0058 no .
C31 H30A 3.3735 no .
C31 H30C 2.9060 no .
C32 H34 3.2779 no .
C32 H36 3.2780 no .
C32 H39 2.7550 no .
C32 H45 3.4462 no .
C32 H49 3.5750 no .
C32 H55 2.8517 no .
C33 H35 3.2430 no .
C33 H37 3.2235 no .
C33 H39 2.5807 no .
C33 H55 3.2501 no .
C34 H36 3.2208 no .
C34 H39 3.4880 no .
C35 H33 3.2326 no .
C35 H37 3.2381 no .
C36 H34 3.2183 no .
C37 H33 3.2225 no .
C37 H35 3.2522 no .
C37 H45 3.5130 no .
C37 H55 3.4972 no .
C38 H33 3.2412 no .
C38 H40 3.2876 no .
C38 H42 3.3084 no .
C38 H45 2.6938 no .
C38 H51 2.5207 no .
C39 H33 3.0169 no .
C39 H41 3.2539 no .
C39 H43 3.2257 no .
C39 H51 3.1282 no .
C40 H42 3.2380 no .
C41 H39 3.2450 no .
C41 H43 3.2372 no .
C42 H40 3.2326 no .
C42 H51 3.3293 no .
C43 H39 3.2277 no .
C43 H41 3.2527 no .
C43 H45 2.8161 no .
C43 H51 2.6747 no .
C44 H37 2.5597 no .
C44 H43 2.7242 no .
C44 H46 3.3093 no .
C44 H48 3.2967 no .
C44 H55 3.2776 no .
C45 H37 2.7797 no .
C45 H43 2.8153 no .
C45 H47 3.2373 no .
C45 H49 3.2123 no .
C46 H37 3.4770 no .
C46 H48 3.2164 no .
C47 H45 3.2229 no .
C47 H49 3.2308 no .
C48 H46 3.2180 no .
C49 H37 3.0693 no .
C49 H45 3.2108 no .
C49 H47 3.2442 no .
C49 H55 3.0287 no .
C50 H33 2.8098 no .
C50 H43 3.4102 no .
C50 H49 2.7940 no .
C50 H52 3.2949 no .
C50 H54 3.2978 no .
C51 H33 3.4054 no .
C51 H43 3.4473 no .
C51 H53 3.2509 no .
C51 H55 3.2105 no .
C52 H54 3.2384 no .
C53 H51 3.2361 no .
C53 H55 3.2455 no .
C54 H52 3.2366 no .
C55 H33 3.2234 no .
C55 H49 2.6215 no .
C55 H51 3.2104 no .
C55 H53 3.2619 no .
C56 H58 3.2899 no .
C56 H60 3.2887 no .
C56 H67 2.6273 no .
C56 H69 2.5625 no .
C56 H79 3.3787 no .
C57 H59 3.2686 no .
C57 H61 3.2011 no .
C57 H67 3.3865 no .
C57 H69 3.3403 no .
C58 H60 3.2066 no .
C59 H57 3.2501 no .
C59 H61 3.2403 no .
C60 H58 3.2052 no .
C60 H69 3.3620 no .
C61 H57 3.2032 no .
C61 H59 3.2607 no .
C61 H67 2.9098 no .
C61 H69 2.5827 no .
C62 H61 2.8858 no .
C62 H64 3.2964 no .
C62 H66 3.2931 no .
C62 H73 3.1751 no .
C62 H79 2.7650 no .
C63 H65 3.2506 no .
C63 H67 3.2226 no .
C63 H73 2.8915 no .
C64 H66 3.2367 no .
C65 H63 3.2386 no .
C65 H67 3.2322 no .
C66 H64 3.2364 no .
C66 H79 3.5092 no .
C67 H61 3.0883 no .
C67 H63 3.2235 no .
C67 H65 3.2456 no .
C67 H79 2.6369 no .
C68 H61 3.2349 no .
C68 H63 2.7882 no .
C68 H70 3.2967 no .
C68 H72 3.2933 no .
C68 H75 2.5938 no .
C69 H61 3.1734 no .
C69 H71 3.2455 no .
C69 H73 3.2427 no .
C69 H75 3.3936 no .
C70 H72 3.2300 no .
C71 H69 3.2318 no .
C71 H73 3.2597 no .
C72 H63 3.5134 no .
C72 H70 3.2342 no .
C72 H75 3.5306 no .
C73 H63 2.5137 no .
C73 H69 3.2382 no .
C73 H71 3.2685 no .
C73 H75 2.6850 no .
C74 H57 2.5983 no .
C74 H67 3.4229 no .
C74 H73 2.9916 no .
C74 H76 3.2959 no .
C74 H78 3.2997 no .
C75 H57 3.0771 no .
C75 H73 3.0386 no .
C75 H77 3.2498 no .
C75 H79 3.2180 no .
C76 H78 3.2192 no .
C77 H75 3.2327 no .
C77 H79 3.2568 no .
C78 H76 3.2213 no .
C79 H57 2.9966 no .
C79 H67 3.2232 no .
C79 H75 3.2126 no .
C79 H77 3.2714 no .
B1 H33 2.7628 no .
B1 H37 2.8223 no .
B1 H39 2.8527 no .
B1 H43 2.7571 no .
B1 H45 2.7583 no .
B1 H49 2.8170 no .
B1 H51 2.8125 no .
B1 H55 2.7708 no .
B2 H57 2.8245 no .
B2 H61 2.7596 no .
B2 H63 2.8487 no .
B2 H67 2.7619 no .
B2 H69 2.7977 no .
B2 H73 2.7744 no .
B2 H75 2.7815 no .
B2 H79 2.8120 no .
H2 H3 2.4771 no .
H2 H5A 2.5921 no .
H2 H6B 3.2296 no .
H3 H4A 2.9170 no .
H3 H4C 2.7681 no .
H4A H11B 3.0960 no .
H4B H11B 2.7876 no .
H4B H30C 2.8429 no .
H4B H31B 2.9892 no .
H4C H30C 3.3810 no .
H5A H6A 2.2029 no .
H5A H6B 2.4858 no .
H5A H7A 3.4455 no .
H5A H19C 3.3195 no .
H5B H6A 2.4878 no .
H5B H6B 2.8298 no .
H5B H7A 2.3433 no .
H5B H7B 3.4647 no .
H5B H18C 2.9381 no .
H5B H19A 3.1119 no .
H5B H19C 2.4483 no .
H6A H7A 2.4542 no .
H6A H7B 2.2117 no .
H6B H7A 2.8333 no .
H6B H7B 2.4551 no .
H6B H9 3.3439 no .
H7A H18B 3.0845 no .
H7A H18C 2.4088 no .
H7B H9 2.5604 no .
H9 H10 2.4475 no .
H10 H11A 3.3404 no .
H10 H11B 3.5508 no .
H10 H11C 2.5236 no .
H11A H27C 2.7659 no .
H11A H31B 3.3037 no .
H11A H31C 2.5759 no .
H11B H31B 2.6793 no .
H11B H31C 2.7927 no .
H11C H31C 3.2861 no .
H17A H18A 3.2204 no .
H17A H18B 2.2121 no .
H17B H18B 3.4277 no .
H17B H21A 3.3510 no .
H17B H21C 2.8897 no .
H17C H18B 3.5719 no .
H17C H21A 3.5333 no .
H17C H21C 2.3889 no .
H17C H28B 3.0134 no .
H18A H19C 3.0881 no .
H18C H19B 3.4756 no .
H18C H19C 2.2895 no .
H19A H20B 3.5201 no .
H19A H20C 2.4410 no .
H19B H20B 3.5159 no .
H19B H20C 3.1267 no .
H20A H21A 3.2387 no .
H20A H21B 2.3001 no .
H20A H29A 3.3575 no .
H20A H29C 3.1222 no .
H20B H21A 3.3365 no .
H20B H21B 3.1581 no .
H21A H28C 3.5158 no .
H21B H28C 2.4775 no .
H21B H29C 2.4695 no .
H21C H28B 2.7782 no .
H21C H28C 2.2554 no .
H21C H29C 3.4851 no .
H27A H28A 3.0132 no .
H27A H28B 2.2751 no .
H27B H28B 3.5371 no .
H27B H31A 3.4127 no .
H27B H31C 2.8452 no .
H27C H28B 3.5915 no .
H27C H31A 3.5834 no .
H27C H31C 2.3714 no .
H28A H29C 3.3171 no .
H28C H29B 3.2505 no .
H28C H29C 2.2374 no .
H29A H30A 3.4417 no .
H29A H30B 2.3348 no .
H29B H30A 3.5890 no .
H29B H30B 3.1562 no .
H30A H31A 3.2625 no .
H30A H31B 3.2543 no .
H30C H31A 3.1870 no .
H30C H31B 2.3948 no .
H33 H34 2.2955 no .
H33 H39 2.3868 no .
H33 H55 3.3401 no .
H34 H35 2.3183 no .
H35 H36 2.3364 no .
H36 H37 2.3117 no .
H37 H45 3.0239 no .
H37 H49 3.4954 no .
H39 H40 2.3087 no .
H40 H41 2.3283 no .
H41 H42 2.3288 no .
H42 H43 2.3316 no .
H43 H45 2.6710 no .
H43 H51 2.9348 no .
H45 H46 2.3306 no .
H46 H47 2.3028 no .
H47 H48 2.3152 no .
H48 H49 2.3276 no .
H49 H55 2.3328 no .
H51 H52 2.3015 no .
H52 H53 2.3294 no .
H53 H54 2.3514 no .
H54 H55 2.3161 no .
H57 H58 2.3199 no .
H57 H75 3.4083 no .
H57 H79 3.2899 no .
H58 H59 2.3212 no .
H59 H60 2.3322 no .
H60 H61 2.3112 no .
H61 H67 2.9593 no .
H61 H69 2.6625 no .
H63 H64 2.3095 no .
H63 H73 2.1780 no .
H64 H65 2.3370 no .
H65 H66 2.3298 no .
H66 H67 2.3057 no .
H67 H79 2.5013 no .
H69 H70 2.3084 no .
H70 H71 2.3308 no .
H71 H72 2.3259 no .
H72 H73 2.3253 no .
H73 H75 2.7382 no .
H75 H76 2.3078 no .
H76 H77 2.3386 no .
H77 H78 2.3128 no .
H78 H79 2.3372 no .
S1 H34 3.1672 no 3_665
S2 H66 3.3543 no .
S2 H67 3.1601 no .
S2 H79 3.4024 no .
N2 H33 2.9271 no 3_665
N2 H34 3.5881 no 3_665
N2 H42 3.5311 no .
N3 H66 2.8096 no .
N4 H42 3.1459 no .
N4 H43 3.5252 no .
N4 H67 3.4998 no .
C1 H34 3.4862 no 3_665
C2 H57 3.4486 no 4_554
C3 H33 2.8923 no 3_665
C3 H41 3.2714 no .
C4 H33 3.0907 no 3_665
C4 H51 3.0592 no .
C4 H52 3.2335 no .
C5 H57 3.3516 no 4_554
C5 H75 3.2471 no 4_554
C6 H75 2.8189 no 4_554
C6 H76 3.3830 no 2_755
C7 H66 2.7109 no .
C8 H42 3.5768 no .
C8 H66 3.1308 no .
C8 H67 3.5657 no .
C9 H42 3.5340 no .
C9 H63 3.5707 no 2_755
C9 H66 3.4526 no .
C9 H73 3.3148 no 2_755
C10 H42 3.1296 no .
C10 H60 3.5866 no .
C10 H63 3.5514 no 2_755
C10 H64 3.5490 no 2_755
C11 H42 3.5875 no .
C11 H43 3.0965 no .
C12 H61 3.3368 no 2_745
C13 H61 3.5858 no 2_745
C14 H70 3.2757 no 2_745
C17 H61 2.8278 no 2_745
C17 H78 3.2924 no .
C17 H79 3.4731 no .
C18 H60 3.5354 no 2_745
C18 H61 3.3805 no 2_745
C18 H66 3.3389 no .
C18 H70 3.1804 no 4_554
C19 H69 3.5710 no 4_554
C19 H70 3.2067 no 2_745
C20 H30A 3.3438 no 3_655
C20 H40 3.5063 no 1_545
C20 H47 3.4372 no 4_554
C20 H48 3.3691 no 4_554
C20 H71 3.5709 no 2_745
C21 H45 3.5905 no 1_545
C21 H63 3.2109 no 2_745
C21 H64 3.5447 no 2_745
C22 H54 3.5013 no 2_645
C22 H55 3.1892 no 2_645
C23 H54 3.5246 no 2_645
C27 H54 3.1915 no 2_645
C27 H55 3.0699 no 2_645
C27 H57 3.1165 no .
C27 H58 3.3457 no .
C28 H37 3.2739 no 1_545
C28 H45 2.9922 no 1_545
C28 H54 3.1736 no 2_645
C28 H78 3.4037 no .
C29 H30B 3.5322 no 3_655
C29 H39 3.2461 no 1_545
C30 H20A 3.4489 no 3_655
C30 H40 2.9621 no 3_665
C30 H48 3.4348 no 2_645
C30 H52 3.3866 no .
C31 H52 3.5728 no .
C32 H29B 3.3224 no 1_565
C33 H4C 3.3327 no 3_665
C33 H29B 3.1033 no 1_565
C34 H29B 2.8221 no 1_565
C34 H58 2.8451 no 2_655
C35 H29B 2.7560 no 1_565
C35 H48 3.2807 no 2_655
C35 H49 3.5353 no 2_655
C35 H58 2.8594 no 2_655
C35 H59 3.2724 no 2_655
C36 H28A 3.3659 no 1_565
C36 H29B 2.9859 no 1_565
C36 H31A 3.2217 no 2_655
C36 H31C 3.5590 no 2_655
C36 H49 3.2012 no 2_655
C37 H28A 2.8964 no 1_565
C37 H28C 3.5612 no 1_565
C37 H29B 3.2431 no 1_565
C37 H31A 3.0437 no 2_655
C39 H4C 3.0837 no 3_665
C39 H21B 3.1284 no 1_565
C39 H29C 3.1082 no 1_565
C40 H4C 3.5094 no 3_665
C40 H20A 3.3384 no 1_565
C40 H21A 3.3290 no 1_565
C40 H21B 2.9762 no 1_565
C40 H30C 3.4043 no 3_665
C40 H52 3.0403 no 3_665
C41 H3 3.4721 no .
C41 H4A 3.3361 no .
C41 H21A 2.9567 no 1_565
C41 H21B 3.3062 no 1_565
C41 H52 3.5456 no 3_665
C41 H72 3.2972 no 2_755
C42 H4A 3.0120 no .
C42 H21A 3.0410 no 1_565
C42 H63 3.5161 no 2_755
C43 H4A 3.3096 no .
C43 H11B 3.5317 no .
C43 H11C 3.3324 no .
C43 H21A 3.4884 no 1_565
C43 H64 3.4883 no 2_755
C45 H28A 3.0772 no 1_565
C45 H28C 3.2684 no 1_565
C45 H64 3.1383 no 2_755
C46 H28A 3.4417 no 1_565
C46 H64 3.2175 no 2_755
C46 H65 3.3988 no 2_755
C46 H77 3.5139 no 1_565
C47 H20B 3.5120 no 4_555
C47 H53 3.5712 no 2_655
C47 H59 3.5224 no .
C47 H71 3.2584 no 3_766
C48 H20C 3.4956 no 4_555
C48 H30A 3.2241 no 2_655
C48 H35 3.0126 no 2_645
C48 H59 3.2964 no .
C49 H35 3.3754 no 2_645
C49 H36 3.2071 no 2_645
C50 H3 3.2823 no 3_665
C51 H3 3.0088 no 3_665
C51 H4A 3.0562 no .
C51 H4C 3.5711 no 3_665
C51 H31B 3.3288 no .
C52 H3 2.7188 no 3_665
C52 H4A 3.4359 no .
C52 H30C 3.2798 no .
C52 H31A 3.4893 no .
C52 H31B 2.8658 no .
C52 H40 3.3727 no 3_665
C53 H3 2.7004 no 3_665
C53 H31A 3.3581 no .
C53 H31B 3.3851 no .
C54 H3 2.9310 no 3_665
C54 H27B 3.1541 no 2_655
C54 H28A 3.2689 no 2_655
C54 H36 3.1516 no 2_645
C54 H37 3.5000 no 2_645
C55 H3 3.1610 no 3_665
C55 H27B 2.9334 no 2_655
C55 H36 3.1513 no 2_645
C56 H5A 3.3260 no 4_555
C57 H5A 2.7550 no 4_555
C57 H27A 3.5795 no .
C57 H27B 3.5808 no .
C57 H27C 2.8956 no .
C58 H5A 3.4238 no 4_555
C58 H11A 3.3409 no .
C58 H19A 3.3950 no 4_555
C58 H27B 3.5129 no .
C58 H27C 2.9607 no .
C58 H34 3.5210 no 2_645
C58 H35 3.3865 no 2_645
C59 H11A 3.2311 no .
C59 H11C 3.1259 no .
C59 H19A 3.1871 no 4_555
C59 H19B 3.3855 no 4_555
C59 H35 3.2633 no 2_645
C60 H10 3.3380 no .
C60 H11A 3.4605 no .
C60 H11C 3.2787 no .
C60 H18A 3.3305 no 2_755
C60 H19B 3.3758 no 4_555
C61 H17A 3.5479 no 2_755
C61 H17B 3.2346 no 2_755
C61 H18A 3.3095 no 2_755
C62 H9 3.4386 no 2_745
C62 H17B 2.8238 no 2_755
C63 H9 3.3082 no 2_745
C63 H10 3.1510 no 2_745
C63 H17B 2.8024 no 2_755
C63 H21A 3.0646 no 2_755
C63 H21C 3.4612 no 2_755
C64 H10 2.8474 no 2_745
C64 H17B 3.1727 no 2_755
C64 H21A 3.4390 no 2_755
C64 H21C 3.3340 no 2_755
C64 H46 3.4188 no 2_745
C65 H10 3.4597 no 2_745
C65 H17B 3.5358 no 2_755
C65 H18B 3.2011 no .
C65 H46 3.3219 no 2_745
C66 H7A 3.1287 no .
C66 H7B 3.3300 no .
C66 H17B 3.5246 no 2_755
C66 H18B 3.0051 no .
C67 H17B 3.1498 no 2_755
C68 H6A 3.2826 no 4_555
C69 H5A 3.4792 no 4_555
C69 H6A 3.1214 no 4_555
C69 H18A 3.5224 no 2_755
C69 H19C 3.5250 no 4_555
C70 H6A 3.2416 no 4_555
C70 H18C 3.3733 no 4_555
C70 H19B 3.1160 no 2_755
C71 H6A 3.4823 no 4_555
C71 H20B 3.0618 no 2_755
C71 H47 3.2790 no 3_766
C71 H76 3.1999 no 3_756
C71 H77 3.2794 no 3_756
C72 H20B 3.4611 no 2_755
C72 H21A 3.5900 no 2_755
C72 H41 3.1884 no 2_745
C72 H76 2.6964 no 3_756
C72 H77 3.5449 no 3_756
C73 H6A 3.5036 no 4_555
C73 H21A 3.4832 no 2_755
C73 H76 3.1734 no 3_756
C74 H5A 3.4879 no 4_555
C74 H9 2.8779 no 2_745
C75 H2 3.4475 no 4_555
C75 H5A 3.0396 no 4_555
C75 H6A 3.1094 no 4_555
C75 H6B 3.4426 no 2_745
C75 H6B 3.2833 no 4_555
C75 H7B 3.4831 no 2_745
C75 H9 3.2694 no 2_745
C76 H2 3.1641 no 4_555
C76 H6A 3.1621 no 2_745
C76 H6B 3.4338 no 2_745
C76 H6B 3.4079 no 4_555
C76 H7B 2.8816 no 2_745
C76 H72 3.3551 no 3_756
C77 H2 3.5395 no 4_555
C77 H7B 2.8039 no 2_745
C77 H9 3.5997 no 2_745
C77 H46 3.4943 no 1_545
C78 H7B 3.3157 no 2_745
C78 H9 3.1792 no 2_745
C78 H17C 3.1504 no .
C78 H27A 3.0299 no .
C78 H28B 3.1779 no .
C79 H9 2.7776 no 2_745
C79 H17C 3.4052 no .
C79 H27A 3.1680 no .
H2 C75 3.4475 no 4_554
H2 C76 3.1641 no 4_554
H2 C77 3.5395 no 4_554
H2 H57 2.9287 no 4_554
H2 H72 3.5554 no 2_755
H2 H76 3.2436 no 4_554
H3 C41 3.4721 no .
H3 C50 3.2823 no 3_665
H3 C51 3.0088 no 3_665
H3 C52 2.7188 no 3_665
H3 C53 2.7004 no 3_665
H3 C54 2.9310 no 3_665
H3 C55 3.1610 no 3_665
H3 H33 2.9025 no 3_665
H3 H41 3.0236 no .
H3 H51 3.5657 no 3_665
H3 H52 3.1381 no 3_665
H3 H53 3.1349 no 3_665
H3 H54 3.4702 no 3_665
H4A C41 3.3361 no .
H4A C42 3.0120 no .
H4A C43 3.3096 no .
H4A C51 3.0562 no .
H4A C52 3.4359 no .
H4A H42 3.1468 no .
H4A H51 2.2345 no .
H4A H52 3.0353 no .
H4B H33 3.5692 no 3_665
H4B H51 3.2347 no .
H4B H52 3.0625 no .
H4C C33 3.3327 no 3_665
H4C C39 3.0837 no 3_665
H4C C40 3.5094 no 3_665
H4C C51 3.5711 no 3_665
H4C H33 2.4481 no 3_665
H4C H39 2.7319 no 3_665
H4C H40 3.4919 no 3_665
H4C H51 3.3406 no .
H4C H51 3.4260 no 3_665
H4C H52 3.0525 no .
H5A C56 3.3260 no 4_554
H5A C57 2.7550 no 4_554
H5A C58 3.4238 no 4_554
H5A C69 3.4792 no 4_554
H5A C74 3.4879 no 4_554
H5A C75 3.0396 no 4_554
H5A H57 2.4228 no 4_554
H5A H58 3.5820 no 4_554
H5A H69 3.2926 no 4_554
H5A H75 2.7136 no 4_554
H5B H69 3.5932 no 4_554
H6A C68 3.2826 no 4_554
H6A C69 3.1214 no 4_554
H6A C70 3.2416 no 4_554
H6A C71 3.4823 no 4_554
H6A C73 3.5036 no 4_554
H6A C75 3.1094 no 4_554
H6A C76 3.1621 no 2_755
H6A H69 3.4839 no 4_554
H6A H75 2.2502 no 4_554
H6A H76 2.7275 no 2_755
H6B C75 3.4426 no 2_755
H6B C75 3.2833 no 4_554
H6B C76 3.4338 no 2_755
H6B C76 3.4079 no 4_554
H6B H73 3.1124 no 2_755
H6B H75 3.3096 no 2_755
H6B H75 2.6880 no 4_554
H6B H76 3.3132 no 2_755
H6B H76 2.9583 no 4_554
H7A C66 3.1287 no .
H7A H65 3.5355 no .
H7A H66 2.2239 no .
H7B C66 3.3300 no .
H7B C75 3.4831 no 2_755
H7B C76 2.8816 no 2_755
H7B C77 2.8039 no 2_755
H7B C78 3.3157 no 2_755
H7B H65 3.3166 no .
H7B H66 2.6976 no .
H7B H76 3.0831 no 2_755
H7B H77 2.9796 no 2_755
H9 C62 3.4386 no 2_755
H9 C63 3.3082 no 2_755
H9 C74 2.8779 no 2_755
H9 C75 3.2694 no 2_755
H9 C77 3.5997 no 2_755
H9 C78 3.1792 no 2_755
H9 C79 2.7776 no 2_755
H9 H63 3.2778 no 2_755
H9 H73 2.9794 no 2_755
H9 H79 3.0503 no 2_755
H10 C60 3.3380 no .
H10 C63 3.1510 no 2_755
H10 C64 2.8474 no 2_755
H10 C65 3.4597 no 2_755
H10 H42 3.3444 no .
H10 H43 3.3905 no .
H10 H60 2.9026 no .
H10 H63 3.2541 no 2_755
H10 H64 2.7791 no 2_755
H11A C58 3.3409 no .
H11A C59 3.2311 no .
H11A C60 3.4605 no .
H11A H59 3.5137 no .
H11A H67 3.3113 no .
H11B C43 3.5317 no .
H11B H42 3.4202 no .
H11B H43 3.0074 no .
H11B H51 3.4742 no .
H11C C43 3.3324 no .
H11C C59 3.1259 no .
H11C C60 3.2787 no .
H11C H42 3.5341 no .
H11C H43 2.4951 no .
H11C H59 3.0536 no .
H11C H60 3.3095 no .
H17A C61 3.5479 no 2_745
H17A H61 2.6494 no 2_745
H17A H78 3.5291 no .
H17A H79 3.0885 no .
H17B C61 3.2346 no 2_745
H17B C62 2.8238 no 2_745
H17B C63 2.8024 no 2_745
H17B C64 3.1727 no 2_745
H17B C65 3.5358 no 2_745
H17B C66 3.5246 no 2_745
H17B C67 3.1498 no 2_745
H17B H61 2.3169 no 2_745
H17B H63 3.1381 no 2_745
H17B H78 3.5398 no .
H17C C78 3.1504 no .
H17C C79 3.4052 no .
H17C H78 2.4352 no .
H17C H79 2.9462 no .
H18A C60 3.3305 no 2_745
H18A C61 3.3095 no 2_745
H18A C69 3.5224 no 2_745
H18A H19B 3.1294 no 3_755
H18A H60 2.9949 no 2_745
H18A H61 2.9594 no 2_745
H18A H69 2.9171 no 2_745
H18A H70 3.5660 no 2_745
H18A H70 2.7609 no 4_554
H18B C65 3.2011 no .
H18B C66 3.0051 no .
H18B H60 3.1595 no 2_745
H18B H61 3.1941 no 2_745
H18B H65 3.0029 no .
H18B H66 2.6267 no .
H18C C70 3.3733 no 4_554
H18C H66 3.2040 no .
H18C H70 2.7273 no 4_554
H19A C58 3.3950 no 4_554
H19A C59 3.1871 no 4_554
H19A H34 3.2230 no 3_665
H19A H35 3.4886 no 3_665
H19A H58 3.5126 no 4_554
H19A H59 3.1568 no 4_554
H19B C59 3.3855 no 4_554
H19B C60 3.3758 no 4_554
H19B C70 3.1160 no 2_745
H19B H18A 3.1294 no 3_755
H19B H59 3.4307 no 4_554
H19B H60 3.4064 no 4_554
H19B H69 3.4848 no 4_554
H19B H70 2.4540 no 2_745
H19B H71 3.4366 no 2_745
H19C C69 3.5250 no 4_554
H19C H69 2.8211 no 4_554
H19C H70 3.4382 no 4_554
H20A C30 3.4489 no 3_655
H20A C40 3.3384 no 1_545
H20A H30A 2.9810 no 3_655
H20A H30B 3.0519 no 3_655
H20A H40 2.8854 no 1_545
H20B C47 3.5120 no 4_554
H20B C71 3.0618 no 2_745
H20B C72 3.4611 no 2_745
H20B H30A 3.2992 no 3_655
H20B H40 3.2231 no 1_545
H20B H41 3.4241 no 1_545
H20B H47 2.7615 no 4_554
H20B H48 3.2021 no 4_554
H20B H71 2.7713 no 2_745
H20B H72 3.4602 no 2_745
H20C C48 3.4956 no 4_554
H20C H30A 3.1970 no 3_655
H20C H35 3.2426 no 3_665
H20C H47 3.2307 no 4_554
H20C H48 2.7399 no 4_554
H21A C40 3.3290 no 1_545
H21A C41 2.9567 no 1_545
H21A C42 3.0410 no 1_545
H21A C43 3.4884 no 1_545
H21A C63 3.0646 no 2_745
H21A C64 3.4390 no 2_745
H21A C72 3.5900 no 2_745
H21A C73 3.4832 no 2_745
H21A H41 3.2080 no 1_545
H21A H42 3.3370 no 1_545
H21A H63 2.4381 no 2_745
H21A H64 3.1675 no 2_745
H21A H73 3.5777 no 2_745
H21B C39 3.1284 no 1_545
H21B C40 2.9762 no 1_545
H21B C41 3.3062 no 1_545
H21B H39 3.4427 no 1_545
H21B H40 3.2123 no 1_545
H21B H45 3.5525 no 1_545
H21C C63 3.4612 no 2_745
H21C C64 3.3340 no 2_745
H21C H45 2.9937 no 1_545
H21C H63 3.2446 no 2_745
H21C H64 3.0072 no 2_745
H27A C57 3.5795 no .
H27A C78 3.0299 no .
H27A C79 3.1680 no .
H27A H54 2.9644 no 2_645
H27A H55 3.5379 no 2_645
H27A H57 2.9921 no .
H27A H78 2.9447 no .
H27A H79 3.1793 no .
H27B C54 3.1541 no 2_645
H27B C55 2.9334 no 2_645
H27B C57 3.5808 no .
H27B C58 3.5129 no .
H27B H54 2.7755 no 2_645
H27B H55 2.2834 no 2_645
H27B H57 3.1140 no .
H27B H58 2.9792 no .
H27C C57 2.8956 no .
H27C C58 2.9607 no .
H27C H57 2.7255 no .
H27C H58 2.8305 no .
H27C H79 3.5855 no .
H28A C36 3.3659 no 1_545
H28A C37 2.8964 no 1_545
H28A C45 3.0772 no 1_545
H28A C46 3.4417 no 1_545
H28A C54 3.2689 no 2_645
H28A H36 3.2952 no 1_545
H28A H37 2.4252 no 1_545
H28A H45 2.7691 no 1_545
H28A H46 3.4452 no 1_545
H28A H54 2.4417 no 2_645
H28B C78 3.1779 no .
H28B H45 3.2126 no 1_545
H28B H46 3.4875 no 1_545
H28B H54 3.2999 no 2_645
H28B H78 2.4484 no .
H28C C37 3.5612 no 1_545
H28C C45 3.2684 no 1_545
H28C H37 3.3623 no 1_545
H28C H45 2.5335 no 1_545
H29A H29A 2.7917 no 3_655
H29A H30B 2.8469 no 3_655
H29A H39 3.5800 no 1_545
H29B C32 3.3224 no 1_545
H29B C33 3.1033 no 1_545
H29B C34 2.8221 no 1_545
H29B C35 2.7560 no 1_545
H29B C36 2.9859 no 1_545
H29B C37 3.2431 no 1_545
H29B H34 3.2560 no 1_545
H29B H35 3.1476 no 1_545
H29B H36 3.5005 no 1_545
H29B H39 3.0181 no 1_545
H29C C39 3.1082 no 1_545
H29C H30B 3.5157 no 3_655
H29C H39 2.6905 no 1_545
H30A C20 3.3438 no 3_655
H30A C48 3.2241 no 2_645
H30A H20A 2.9810 no 3_655
H30A H20B 3.2992 no 3_655
H30A H20C 3.1970 no 3_655
H30A H40 2.8834 no 3_665
H30A H48 2.5391 no 2_645
H30A H52 3.4312 no .
H30A H53 3.3892 no .
H30B C29 3.5322 no 3_655
H30B H20A 3.0519 no 3_655
H30B H29A 2.8469 no 3_655
H30B H29C 3.5157 no 3_655
H30B H39 3.5185 no 3_665
H30B H40 2.9510 no 3_665
H30C C40 3.4043 no 3_665
H30C C52 3.2798 no .
H30C H39 3.5356 no 3_665
H30C H40 2.5592 no 3_665
H30C H52 2.5341 no .
H30C H53 3.5652 no .
H31A C36 3.2217 no 2_645
H31A C37 3.0437 no 2_645
H31A C52 3.4893 no .
H31A C53 3.3581 no .
H31A H36 3.1663 no 2_645
H31A H37 2.8439 no 2_645
H31A H49 3.5802 no 2_645
H31A H52 3.5943 no .
H31A H53 3.3540 no .
H31A H55 3.5090 no 2_645
H31B C51 3.3288 no .
H31B C52 2.8658 no .
H31B C53 3.3851 no .
H31B H51 3.4832 no .
H31B H52 2.7377 no .
H31B H53 3.5889 no .
H31C C36 3.5590 no 2_645
H31C H36 3.5126 no 2_645
H31C H58 3.3728 no .
H33 N2 2.9271 no 3_665
H33 C3 2.8923 no 3_665
H33 C4 3.0907 no 3_665
H33 H3 2.9025 no 3_665
H33 H4B 3.5692 no 3_665
H33 H4C 2.4481 no 3_665
H34 S1 3.1672 no 3_665
H34 N2 3.5881 no 3_665
H34 C1 3.4862 no 3_665
H34 C58 3.5210 no 2_655
H34 H19A 3.2230 no 3_665
H34 H29B 3.2560 no 1_565
H34 H58 2.7845 no 2_655
H35 C48 3.0126 no 2_655
H35 C49 3.3754 no 2_655
H35 C58 3.3865 no 2_655
H35 C59 3.2633 no 2_655
H35 H19A 3.4886 no 3_665
H35 H20C 3.2426 no 3_665
H35 H29B 3.1476 no 1_565
H35 H48 2.4661 no 2_655
H35 H49 3.1151 no 2_655
H35 H58 2.8327 no 2_655
H35 H59 2.5948 no 2_655
H36 C49 3.2071 no 2_655
H36 C54 3.1516 no 2_655
H36 C55 3.1513 no 2_655
H36 H28A 3.2952 no 1_565
H36 H29B 3.5005 no 1_565
H36 H31A 3.1663 no 2_655
H36 H31C 3.5126 no 2_655
H36 H48 3.5626 no 2_655
H36 H49 2.4194 no 2_655
H36 H54 3.2359 no 2_655
H36 H55 3.2679 no 2_655
H37 C28 3.2739 no 1_565
H37 C54 3.5000 no 2_655
H37 H28A 2.4252 no 1_565
H37 H28C 3.3623 no 1_565
H37 H31A 2.8439 no 2_655
H37 H54 3.1903 no 2_655
H39 C29 3.2461 no 1_565
H39 H4C 2.7319 no 3_665
H39 H21B 3.4427 no 1_565
H39 H29A 3.5800 no 1_565
H39 H29B 3.0181 no 1_565
H39 H29C 2.6905 no 1_565
H39 H30B 3.5185 no 3_665
H39 H30C 3.5356 no 3_665
H40 C20 3.5063 no 1_565
H40 C30 2.9621 no 3_665
H40 C52 3.3727 no 3_665
H40 H4C 3.4919 no 3_665
H40 H20A 2.8854 no 1_565
H40 H20B 3.2231 no 1_565
H40 H21B 3.2123 no 1_565
H40 H30A 2.8834 no 3_665
H40 H30B 2.9510 no 3_665
H40 H30C 2.5592 no 3_665
H40 H52 2.5712 no 3_665
H40 H53 3.4133 no 3_665
H41 C3 3.2714 no .
H41 C72 3.1884 no 2_755
H41 H3 3.0236 no .
H41 H20B 3.4241 no 1_565
H41 H21A 3.2080 no 1_565
H41 H52 3.4858 no 3_665
H41 H53 3.4183 no 3_665
H41 H72 2.4813 no 2_755
H42 N2 3.5311 no .
H42 N4 3.1459 no .
H42 C8 3.5768 no .
H42 C9 3.5340 no .
H42 C10 3.1296 no .
H42 C11 3.5875 no .
H42 H4A 3.1468 no .
H42 H10 3.3444 no .
H42 H11B 3.4202 no .
H42 H11C 3.5341 no .
H42 H21A 3.3370 no 1_565
H42 H63 3.1353 no 2_755
H42 H72 3.5955 no 2_755
H42 H73 3.2362 no 2_755
H43 N4 3.5252 no .
H43 C11 3.0965 no .
H43 H10 3.3905 no .
H43 H11B 3.0074 no .
H43 H11C 2.4951 no .
H43 H64 3.1231 no 2_755
H45 C21 3.5905 no 1_565
H45 C28 2.9922 no 1_565
H45 H21B 3.5525 no 1_565
H45 H21C 2.9937 no 1_565
H45 H28A 2.7691 no 1_565
H45 H28B 3.2126 no 1_565
H45 H28C 2.5335 no 1_565
H45 H64 2.7370 no 2_755
H46 C64 3.4188 no 2_755
H46 C65 3.3219 no 2_755
H46 C77 3.4943 no 1_565
H46 H28A 3.4452 no 1_565
H46 H28B 3.4875 no 1_565
H46 H64 2.8809 no 2_755
H46 H65 2.6972 no 2_755
H46 H71 3.5117 no 3_766
H46 H77 2.7130 no 1_565
H46 H78 3.2572 no 1_565
H47 C20 3.4372 no 4_555
H47 C71 3.2790 no 3_766
H47 H20B 2.7615 no 4_555
H47 H20C 3.2307 no 4_555
H47 H53 3.5508 no 2_655
H47 H71 2.3583 no 3_766
H47 H77 3.5621 no 1_565
H48 C20 3.3691 no 4_555
H48 C30 3.4348 no 2_655
H48 C35 3.2807 no 2_645
H48 H20B 3.2021 no 4_555
H48 H20C 2.7399 no 4_555
H48 H30A 2.5391 no 2_655
H48 H35 2.4661 no 2_645
H48 H36 3.5626 no 2_645
H48 H59 3.3554 no .
H49 C35 3.5353 no 2_645
H49 C36 3.2012 no 2_645
H49 H31A 3.5802 no 2_655
H49 H35 3.1151 no 2_645
H49 H36 2.4194 no 2_645
H51 C4 3.0592 no .
H51 H3 3.5657 no 3_665
H51 H4A 2.2345 no .
H51 H4B 3.2347 no .
H51 H4C 3.3406 no .
H51 H4C 3.4260 no 3_665
H51 H11B 3.4742 no .
H51 H31B 3.4832 no .
H52 C4 3.2335 no .
H52 C30 3.3866 no .
H52 C31 3.5728 no .
H52 C40 3.0403 no 3_665
H52 C41 3.5456 no 3_665
H52 H3 3.1381 no 3_665
H52 H4A 3.0353 no .
H52 H4B 3.0625 no .
H52 H4C 3.0525 no .
H52 H30A 3.4312 no .
H52 H30C 2.5341 no .
H52 H31A 3.5943 no .
H52 H31B 2.7377 no .
H52 H40 2.5712 no 3_665
H52 H41 3.4858 no 3_665
H53 C47 3.5712 no 2_645
H53 H3 3.1349 no 3_665
H53 H30A 3.3892 no .
H53 H30C 3.5652 no .
H53 H31A 3.3540 no .
H53 H31B 3.5889 no .
H53 H40 3.4133 no 3_665
H53 H41 3.4183 no 3_665
H53 H47 3.5508 no 2_645
H54 C22 3.5013 no 2_655
H54 C23 3.5246 no 2_655
H54 C27 3.1915 no 2_655
H54 C28 3.1736 no 2_655
H54 H3 3.4702 no 3_665
H54 H27A 2.9644 no 2_655
H54 H27B 2.7755 no 2_655
H54 H28A 2.4417 no 2_655
H54 H28B 3.2999 no 2_655
H54 H36 3.2359 no 2_645
H54 H37 3.1903 no 2_645
H55 C22 3.1892 no 2_655
H55 C27 3.0699 no 2_655
H55 H27A 3.5379 no 2_655
H55 H27B 2.2834 no 2_655
H55 H31A 3.5090 no 2_655
H55 H36 3.2679 no 2_645
H57 C2 3.4486 no 4_555
H57 C5 3.3516 no 4_555
H57 C27 3.1165 no .
H57 H2 2.9287 no 4_555
H57 H5A 2.4228 no 4_555
H57 H27A 2.9921 no .
H57 H27B 3.1140 no .
H57 H27C 2.7255 no .
H58 C27 3.3457 no .
H58 C34 2.8451 no 2_645
H58 C35 2.8594 no 2_645
H58 H5A 3.5820 no 4_555
H58 H19A 3.5126 no 4_555
H58 H27B 2.9792 no .
H58 H27C 2.8305 no .
H58 H31C 3.3728 no .
H58 H34 2.7845 no 2_645
H58 H35 2.8327 no 2_645
H59 C35 3.2724 no 2_645
H59 C47 3.5224 no .
H59 C48 3.2964 no .
H59 H11A 3.5137 no .
H59 H11C 3.0536 no .
H59 H19A 3.1568 no 4_555
H59 H19B 3.4307 no 4_555
H59 H35 2.5948 no 2_645
H59 H48 3.3554 no .
H60 C10 3.5866 no .
H60 C18 3.5354 no 2_755
H60 H10 2.9026 no .
H60 H11C 3.3095 no .
H60 H18A 2.9949 no 2_755
H60 H18B 3.1595 no 2_755
H60 H19B 3.4064 no 4_555
H60 H65 3.4139 no 2_755
H61 C12 3.3368 no 2_755
H61 C13 3.5858 no 2_755
H61 C17 2.8278 no 2_755
H61 C18 3.3805 no 2_755
H61 H17A 2.6494 no 2_755
H61 H17B 2.3169 no 2_755
H61 H18A 2.9594 no 2_755
H61 H18B 3.1941 no 2_755
H63 C9 3.5707 no 2_745
H63 C10 3.5514 no 2_745
H63 C21 3.2109 no 2_755
H63 C42 3.5161 no 2_745
H63 H9 3.2778 no 2_745
H63 H10 3.2541 no 2_745
H63 H17B 3.1381 no 2_755
H63 H21A 2.4381 no 2_755
H63 H21C 3.2446 no 2_755
H63 H42 3.1353 no 2_745
H64 C10 3.5490 no 2_745
H64 C21 3.5447 no 2_755
H64 C43 3.4883 no 2_745
H64 C45 3.1383 no 2_745
H64 C46 3.2175 no 2_745
H64 H10 2.7791 no 2_745
H64 H21A 3.1675 no 2_755
H64 H21C 3.0072 no 2_755
H64 H43 3.1231 no 2_745
H64 H45 2.7370 no 2_745
H64 H46 2.8809 no 2_745
H65 C46 3.3988 no 2_745
H65 H7A 3.5355 no .
H65 H7B 3.3166 no .
H65 H18B 3.0029 no .
H65 H46 2.6972 no 2_745
H65 H60 3.4139 no 2_745
H65 H77 3.3486 no 2_755
H66 S2 3.3543 no .
H66 N3 2.8096 no .
H66 C7 2.7109 no .
H66 C8 3.1308 no .
H66 C9 3.4526 no .
H66 C18 3.3389 no .
H66 H7A 2.2239 no .
H66 H7B 2.6976 no .
H66 H18B 2.6267 no .
H66 H18C 3.2040 no .
H67 S2 3.1601 no .
H67 N4 3.4998 no .
H67 C8 3.5657 no .
H67 H11A 3.3113 no .
H69 C19 3.5710 no 4_555
H69 H5A 3.2926 no 4_555
H69 H5B 3.5932 no 4_555
H69 H6A 3.4839 no 4_555
H69 H18A 2.9171 no 2_755
H69 H19B 3.4848 no 4_555
H69 H19C 2.8211 no 4_555
H70 C14 3.2757 no 2_755
H70 C18 3.1804 no 4_555
H70 C19 3.2067 no 2_755
H70 H18A 3.5660 no 2_755
H70 H18A 2.7609 no 4_555
H70 H18C 2.7273 no 4_555
H70 H19B 2.4540 no 2_755
H70 H19C 3.4382 no 4_555
H71 C20 3.5709 no 2_755
H71 C47 3.2584 no 3_766
H71 H19B 3.4366 no 2_755
H71 H20B 2.7713 no 2_755
H71 H46 3.5117 no 3_766
H71 H47 2.3583 no 3_766
H71 H76 3.4355 no 3_756
H71 H77 2.8446 no 3_756
H72 C41 3.2972 no 2_745
H72 C76 3.3551 no 3_756
H72 H2 3.5554 no 2_745
H72 H20B 3.4602 no 2_755
H72 H41 2.4813 no 2_745
H72 H42 3.5955 no 2_745
H72 H76 2.6126 no 3_756
H72 H77 3.3405 no 3_756
H73 C9 3.3148 no 2_745
H73 H6B 3.1124 no 2_745
H73 H9 2.9794 no 2_745
H73 H21A 3.5777 no 2_755
H73 H42 3.2362 no 2_745
H73 H76 3.3845 no 3_756
H75 C5 3.2471 no 4_555
H75 C6 2.8189 no 4_555
H75 H5A 2.7136 no 4_555
H75 H6A 2.2502 no 4_555
H75 H6B 3.3096 no 2_745
H75 H6B 2.6880 no 4_555
H75 H76 3.0577 no 3_756
H76 C6 3.3830 no 2_745
H76 C71 3.1999 no 3_756
H76 C72 2.6964 no 3_756
H76 C73 3.1734 no 3_756
H76 H2 3.2436 no 4_555
H76 H6A 2.7275 no 2_745
H76 H6B 3.3132 no 2_745
H76 H6B 2.9583 no 4_555
H76 H7B 3.0831 no 2_745
H76 H71 3.4355 no 3_756
H76 H72 2.6126 no 3_756
H76 H73 3.3845 no 3_756
H76 H75 3.0577 no 3_756
H77 C46 3.5139 no 1_545
H77 C71 3.2794 no 3_756
H77 C72 3.5449 no 3_756
H77 H7B 2.9796 no 2_745
H77 H46 2.7130 no 1_545
H77 H47 3.5621 no 1_545
H77 H65 3.3486 no 2_745
H77 H71 2.8446 no 3_756
H77 H72 3.3405 no 3_756
H78 C17 3.2924 no .
H78 C28 3.4037 no .
H78 H17A 3.5291 no .
H78 H17B 3.5398 no .
H78 H17C 2.4352 no .
H78 H27A 2.9447 no .
H78 H28B 2.4484 no .
H78 H46 3.2572 no 1_545
H79 S2 3.4024 no .
H79 C17 3.4731 no .
H79 H9 3.0503 no 2_745
H79 H17A 3.0885 no .
H79 H17C 2.9462 no .
H79 H27A 3.1793 no .
H79 H27C 3.5855 no .

loop_
_geom_torsion_atom_site_label_1
_geom_torsion_atom_site_label_2
_geom_torsion_atom_site_label_3
_geom_torsion_atom_site_label_4
_geom_torsion
_geom_torsion_publ_flag
Rh1 Pt1 Rh2 Rh1 -0.000(11) no
Rh1 Pt1 Rh2 S1 -63.387(14) no
Rh1 Pt1 Rh2 S2 63.293(14) no
Rh1 Pt1 Rh2 C22 127.8(3) no
Rh1 Pt1 Rh2 C24 -93.4(5) no
Rh1 Pt1 Rh2 C25 -141.3(3) no
Rh1 Pt1 Rh2 C26 172.6(2) no
Rh2 Pt1 Rh1 Rh2 0.0 no
Rh2 Pt1 Rh1 S1 60.955(14) no
Rh2 Pt1 Rh1 S2 -60.629(14) no
Rh2 Pt1 Rh1 C12 -118.2(3) no
Rh2 Pt1 Rh1 C13 -157.6(3) no
Rh2 Pt1 Rh1 C14 157.3(3) no
Rh2 Pt1 Rh1 C15 117.9(4) no
Rh1 Pt1 S1 Rh1 -0.000(15) no
Rh1 Pt1 S1 Rh2 78.28(5) no
S1 Pt1 Rh1 Rh2 -60.96(6) no
S1 Pt1 Rh1 S1 0.00(6) no
S1 Pt1 Rh1 S2 -121.58(6) no
S1 Pt1 Rh1 C12 -179.19(8) no
S1 Pt1 Rh1 C13 141.5(3) no
S1 Pt1 Rh1 C14 96.3(3) no
S1 Pt1 Rh1 C15 57.0(4) no
Rh1 Pt1 S2 Rh1 0.000(15) no
Rh1 Pt1 S2 Rh2 -78.55(5) no
S2 Pt1 Rh1 Rh2 60.63(5) no
S2 Pt1 Rh1 S1 121.58(6) no
S2 Pt1 Rh1 S2 0.00(5) no
S2 Pt1 Rh1 C12 -57.6(3) no
S2 Pt1 Rh1 C13 -97.0(3) no
S2 Pt1 Rh1 C14 -142.1(3) no
S2 Pt1 Rh1 C15 178.6(4) no
Rh1 Pt1 C1 N1 -67.0(5) no
Rh1 Pt1 C1 N2 117.1(5) no
C1 Pt1 Rh1 Rh2 -121.1(3) no
C1 Pt1 Rh1 S1 -60.1(3) no
C1 Pt1 Rh1 S2 178.3(3) no
C1 Pt1 Rh1 C12 120.7(3) no
C1 Pt1 Rh1 C13 81.4(3) no
C1 Pt1 Rh1 C14 36.2(3) no
C1 Pt1 Rh1 C15 -3.1(3) no
Rh1 Pt1 C8 N3 69.6(7) no
Rh1 Pt1 C8 N4 -115.3(5) no
C8 Pt1 Rh1 Rh2 112.4(3) no
C8 Pt1 Rh1 S1 173.3(3) no
C8 Pt1 Rh1 S2 51.8(3) no
C8 Pt1 Rh1 C12 -5.8(4) no
C8 Pt1 Rh1 C13 -45.2(3) no
C8 Pt1 Rh1 C14 -90.3(3) no
C8 Pt1 Rh1 C15 -129.7(3) no
Rh2 Pt1 S1 Rh1 -78.28(4) no
Rh2 Pt1 S1 Rh2 -0.000(11) no
S1 Pt1 Rh2 Rh1 63.39(6) no
S1 Pt1 Rh2 S1 -0.00(5) no
S1 Pt1 Rh2 S2 126.68(6) no
S1 Pt1 Rh2 C22 -168.8(3) no
S1 Pt1 Rh2 C24 -30.0(5) no
S1 Pt1 Rh2 C25 -77.9(3) no
S1 Pt1 Rh2 C26 -124.01(6) no
Rh2 Pt1 S2 Rh1 78.55(5) no
Rh2 Pt1 S2 Rh2 -0.000(13) no
S2 Pt1 Rh2 Rh1 -63.29(6) no
S2 Pt1 Rh2 S1 -126.68(6) no
S2 Pt1 Rh2 S2 -0.00(6) no
S2 Pt1 Rh2 C22 64.5(3) no
S2 Pt1 Rh2 C24 -156.7(5) no
S2 Pt1 Rh2 C25 155.4(3) no
S2 Pt1 Rh2 C26 109.31(6) no
Rh2 Pt1 C1 N1 -144.1(4) no
Rh2 Pt1 C1 N2 40.0(7) no
C1 Pt1 Rh2 Rh1 112.9(3) no
C1 Pt1 Rh2 S1 49.5(3) no
C1 Pt1 Rh2 S2 176.2(3) no
C1 Pt1 Rh2 C22 -119.3(3) no
C1 Pt1 Rh2 C24 19.6(3) no
C1 Pt1 Rh2 C25 -28.3(3) no
C1 Pt1 Rh2 C26 -74.5(3) no
Rh2 Pt1 C8 N3 145.3(5) no
Rh2 Pt1 C8 N4 -39.6(6) no
C8 Pt1 Rh2 Rh1 -119.3(3) no
C8 Pt1 Rh2 S1 177.3(3) no
C8 Pt1 Rh2 S2 -56.0(3) no
C8 Pt1 Rh2 C22 8.5(3) no
C8 Pt1 Rh2 C24 147.4(3) no
C8 Pt1 Rh2 C25 99.4(3) no
C8 Pt1 Rh2 C26 53.3(3) no
S1 Pt1 S2 Rh1 41.21(5) no
S1 Pt1 S2 Rh2 -37.34(6) no
S2 Pt1 S1 Rh1 -41.12(6) no
S2 Pt1 S1 Rh2 37.16(6) no
S1 Pt1 C1 N1 -109.0(5) no
S1 Pt1 C1 N2 75.1(5) no
C1 Pt1 S1 Rh1 136.2(2) no
C1 Pt1 S1 Rh2 -145.6(2) no
S2 Pt1 C8 N3 106.8(6) no
S2 Pt1 C8 N4 -78.1(5) no
C8 Pt1 S2 Rh1 -143.4(3) no
C8 Pt1 S2 Rh2 138.1(3) no
C1 Pt1 C8 N3 -70.6(6) no
C1 Pt1 C8 N4 104.5(6) no
C8 Pt1 C1 N1 75.4(5) no
C8 Pt1 C1 N2 -100.5(6) no
Pt1 Rh1 Rh2 Pt1 -0.0 no
Pt1 Rh1 Rh2 S1 60.61(5) no
Pt1 Rh1 Rh2 S2 -60.42(5) no
Pt1 Rh1 Rh2 C22 -122.4(3) no
Pt1 Rh1 Rh2 C23 -162.3(2) no
Pt1 Rh1 Rh2 C24 153.6(2) no
Pt1 Rh1 Rh2 C25 116.5(4) no
Pt1 Rh1 S1 Pt1 0.0 no
Pt1 Rh1 S1 Rh2 -83.86(5) no
Pt1 Rh1 S2 Pt1 0.0 no
Pt1 Rh1 S2 Rh2 84.18(4) no
Pt1 Rh1 C12 C13 -66.4(5) no
Pt1 Rh1 C12 C16 175.7(3) no
Pt1 Rh1 C12 C17 55.9(7) no
Pt1 Rh1 C13 C12 139.7(2) no
Pt1 Rh1 C13 C14 -102.9(3) no
Pt1 Rh1 C13 C18 17.0(7) no
Pt1 Rh1 C14 C13 99.3(3) no
Pt1 Rh1 C14 C15 -142.7(3) no
Pt1 Rh1 C14 C19 -21.4(7) no
Pt1 Rh1 C15 C14 64.5(5) no
Pt1 Rh1 C15 C16 -177.8(3) no
Pt1 Rh1 C15 C20 -59.3(9) no
Rh2 Rh1 S1 Pt1 83.86(5) no
Rh2 Rh1 S1 Rh2 0.000(11) no
S1 Rh1 Rh2 Pt1 -60.61(5) no
S1 Rh1 Rh2 S1 0.00(5) no
S1 Rh1 Rh2 S2 -121.03(6) no
S1 Rh1 Rh2 C22 177.0(3) no
S1 Rh1 Rh2 C23 137.14(6) no
S1 Rh1 Rh2 C24 92.94(6) no
S1 Rh1 Rh2 C25 55.9(4) no
Rh2 Rh1 S2 Pt1 -84.18(4) no
Rh2 Rh1 S2 Rh2 -0.000(13) no
S2 Rh1 Rh2 Pt1 60.42(6) no
S2 Rh1 Rh2 S1 121.03(6) no
S2 Rh1 Rh2 S2 0.00(5) no
S2 Rh1 Rh2 C22 -62.0(3) no
S2 Rh1 Rh2 C23 -101.83(6) no
S2 Rh1 Rh2 C24 -146.03(6) no
S2 Rh1 Rh2 C25 176.9(4) no
Rh2 Rh1 C12 C13 -159.69(13) no
Rh2 Rh1 C12 C16 82.4(4) no
Rh2 Rh1 C12 C17 -37.4(6) no
C12 Rh1 Rh2 Pt1 135.5(3) no
C12 Rh1 Rh2 S1 -163.9(3) no
C12 Rh1 Rh2 S2 75.1(3) no
C12 Rh1 Rh2 C22 13.1(3) no
C12 Rh1 Rh2 C23 -26.7(3) no
C12 Rh1 Rh2 C24 -70.9(3) no
C12 Rh1 Rh2 C25 -108.1(3) no
Rh2 Rh1 C14 C13 -170.7(4) no
Rh2 Rh1 C14 C15 -52.8(9) no
Rh2 Rh1 C14 C19 68.6(11) no
C14 Rh1 Rh2 Pt1 -100.7(8) no
C14 Rh1 Rh2 S1 -40.1(8) no
C14 Rh1 Rh2 S2 -161.1(8) no
C14 Rh1 Rh2 C22 136.8(8) no
C14 Rh1 Rh2 C23 97.0(8) no
C14 Rh1 Rh2 C24 52.8(8) no
C14 Rh1 Rh2 C25 15.7(8) no
Rh2 Rh1 C15 C14 159.70(13) no
Rh2 Rh1 C15 C16 -82.6(4) no
Rh2 Rh1 C15 C20 35.9(8) no
C15 Rh1 Rh2 Pt1 -139.0(3) no
C15 Rh1 Rh2 S1 -78.4(3) no
C15 Rh1 Rh2 S2 160.6(3) no
C15 Rh1 Rh2 C22 98.6(3) no
C15 Rh1 Rh2 C23 58.8(3) no
C15 Rh1 Rh2 C24 14.6(3) no
C15 Rh1 Rh2 C25 -22.6(3) no
Rh2 Rh1 C16 C12 -120.9(3) no
Rh2 Rh1 C16 C15 120.3(3) no
Rh2 Rh1 C16 C21 -0.3(6) no
C16 Rh1 Rh2 Pt1 178.43(19) no
C16 Rh1 Rh2 S1 -120.96(19) no
C16 Rh1 Rh2 S2 118.01(19) no
C16 Rh1 Rh2 C22 55.97(19) no
C16 Rh1 Rh2 C23 16.17(19) no
C16 Rh1 Rh2 C24 -28.02(19) no
C16 Rh1 Rh2 C25 -65.2(2) no
S1 Rh1 S2 Pt1 -41.85(6) no
S1 Rh1 S2 Rh2 42.33(6) no
S2 Rh1 S1 Pt1 41.72(6) no
S2 Rh1 S1 Rh2 -42.13(6) no
S1 Rh1 C13 C12 -159.39(15) no
S1 Rh1 C13 C14 -42.0(6) no
S1 Rh1 C13 C18 77.8(7) no
C13 Rh1 S1 Pt1 -82.6(4) no
C13 Rh1 S1 Rh2 -166.4(4) no
S1 Rh1 C14 C13 156.3(3) no
S1 Rh1 C14 C15 -85.8(4) no
S1 Rh1 C14 C19 35.6(7) no
C14 Rh1 S1 Pt1 -110.0(3) no
C14 Rh1 S1 Rh2 166.1(3) no
S1 Rh1 C15 C14 107.1(3) no
S1 Rh1 C15 C16 -135.2(3) no
S1 Rh1 C15 C20 -16.6(7) no
C15 Rh1 S1 Pt1 -149.4(3) no
C15 Rh1 S1 Rh2 126.8(3) no
S1 Rh1 C16 C12 179.60(12) no
S1 Rh1 C16 C15 60.9(4) no
S1 Rh1 C16 C21 -59.8(6) no
C16 Rh1 S1 Pt1 176.5(3) no
C16 Rh1 S1 Rh2 92.7(3) no
S2 Rh1 C12 C13 -108.9(3) no
S2 Rh1 C12 C16 133.2(3) no
S2 Rh1 C12 C17 13.4(5) no
C12 Rh1 S2 Pt1 147.2(2) no
C12 Rh1 S2 Rh2 -128.7(2) no
S2 Rh1 C13 C12 83.2(3) no
S2 Rh1 C13 C14 -159.40(19) no
S2 Rh1 C13 C18 -39.5(7) no
C13 Rh1 S2 Pt1 108.4(3) no
C13 Rh1 S2 Rh2 -167.4(3) no
S2 Rh1 C14 C13 37.1(7) no
S2 Rh1 C14 C15 155.1(2) no
S2 Rh1 C14 C19 -83.6(7) no
C14 Rh1 S2 Pt1 83.9(5) no
C14 Rh1 S2 Rh2 168.1(5) no
S2 Rh1 C16 C12 -62.0(4) no
S2 Rh1 C16 C15 179.30(12) no
S2 Rh1 C16 C21 58.7(6) no
C16 Rh1 S2 Pt1 -178.4(3) no
C16 Rh1 S2 Rh2 -94.2(3) no
C12 Rh1 C13 C12 -0.0(3) no
C12 Rh1 C13 C14 117.4(6) no
C12 Rh1 C13 C18 -122.8(8) no
C13 Rh1 C12 C13 -0.0(4) no
C13 Rh1 C12 C16 -117.9(6) no
C13 Rh1 C12 C17 122.2(7) no
C12 Rh1 C14 C13 -37.1(3) no
C12 Rh1 C14 C15 80.8(4) no
C12 Rh1 C14 C19 -157.8(8) no
C14 Rh1 C12 C13 38.8(4) no
C14 Rh1 C12 C16 -79.1(4) no
C14 Rh1 C12 C17 161.0(6) no
C12 Rh1 C15 C14 -80.4(4) no
C12 Rh1 C15 C16 37.2(3) no
C12 Rh1 C15 C20 155.8(8) no
C15 Rh1 C12 C13 81.0(4) no
C15 Rh1 C12 C16 -37.0(4) no
C15 Rh1 C12 C17 -156.8(6) no
C12 Rh1 C16 C12 0.0(4) no
C12 Rh1 C16 C15 -118.7(6) no
C12 Rh1 C16 C21 120.6(8) no
C16 Rh1 C12 C13 117.9(6) no
C16 Rh1 C12 C16 0.0(4) no
C16 Rh1 C12 C17 -119.8(8) no
C13 Rh1 C14 C13 0.0(4) no
C13 Rh1 C14 C15 117.9(6) no
C13 Rh1 C14 C19 -120.7(9) no
C14 Rh1 C13 C12 -117.4(6) no
C14 Rh1 C13 C14 -0.0(4) no
C14 Rh1 C13 C18 119.9(9) no
C13 Rh1 C15 C14 -38.4(3) no
C13 Rh1 C15 C16 79.2(4) no
C13 Rh1 C15 C20 -162.2(8) no
C15 Rh1 C13 C12 -80.5(4) no
C15 Rh1 C13 C14 36.9(3) no
C15 Rh1 C13 C18 156.8(7) no
C13 Rh1 C16 C12 37.1(4) no
C13 Rh1 C16 C15 -81.7(4) no
C13 Rh1 C16 C21 157.7(6) no
C16 Rh1 C13 C12 -37.8(3) no
C16 Rh1 C13 C14 79.5(4) no
C16 Rh1 C13 C18 -160.6(7) no
C14 Rh1 C15 C14 0.0(4) no
C14 Rh1 C15 C16 117.7(6) no
C14 Rh1 C15 C20 -123.8(9) no
C15 Rh1 C14 C13 -117.9(6) no
C15 Rh1 C14 C15 0.0(4) no
C15 Rh1 C14 C19 121.4(9) no
C14 Rh1 C16 C12 81.4(4) no
C14 Rh1 C16 C15 -37.4(4) no
C14 Rh1 C16 C21 -158.0(6) no
C16 Rh1 C14 C13 -80.2(4) no
C16 Rh1 C14 C15 37.7(3) no
C16 Rh1 C14 C19 159.1(8) no
C15 Rh1 C16 C12 118.7(6) no
C15 Rh1 C16 C15 0.0(4) no
C15 Rh1 C16 C21 -120.6(7) no
C16 Rh1 C15 C14 -117.7(6) no
C16 Rh1 C15 C16 0.0(3) no
C16 Rh1 C15 C20 118.5(9) no
Pt1 Rh2 S1 Pt1 0.0 no
Pt1 Rh2 S1 Rh1 79.90(4) no
Pt1 Rh2 S2 Pt1 0.0 no
Pt1 Rh2 S2 Rh1 -80.08(5) no
Pt1 Rh2 C22 C23 -158.03(9) no
Pt1 Rh2 C22 C26 83.6(3) no
Pt1 Rh2 C22 C27 -37.9(7) no
Pt1 Rh2 C24 C23 174.2(3) no
Pt1 Rh2 C24 C25 -68.1(7) no
Pt1 Rh2 C24 C29 53.3(9) no
Pt1 Rh2 C25 C24 152.12(15) no
Pt1 Rh2 C25 C26 -89.5(4) no
Pt1 Rh2 C25 C30 29.3(7) no
Pt1 Rh2 C26 C22 -124.1(3) no
Pt1 Rh2 C26 C25 117.6(3) no
Pt1 Rh2 C26 C31 -4.2(6) no
Rh1 Rh2 S1 Pt1 -79.90(4) no
Rh1 Rh2 S1 Rh1 0.000(15) no
Rh1 Rh2 S2 Pt1 80.08(5) no
Rh1 Rh2 S2 Rh1 -0.000(15) no
Rh1 Rh2 C22 C23 -68.6(3) no
Rh1 Rh2 C22 C26 173.1(3) no
Rh1 Rh2 C22 C27 51.5(7) no
Rh1 Rh2 C23 C22 135.81(17) no
Rh1 Rh2 C23 C24 -106.7(3) no
Rh1 Rh2 C23 C28 13.7(6) no
Rh1 Rh2 C24 C23 94.1(3) no
Rh1 Rh2 C24 C25 -148.16(17) no
Rh1 Rh2 C24 C29 -26.7(6) no
Rh1 Rh2 C25 C24 58.5(6) no
Rh1 Rh2 C25 C26 176.87(9) no
Rh1 Rh2 C25 C30 -64.3(8) no
S1 Rh2 S2 Pt1 37.82(6) no
S1 Rh2 S2 Rh1 -42.25(6) no
S2 Rh2 S1 Pt1 -37.72(6) no
S2 Rh2 S1 Rh1 42.18(5) no
S1 Rh2 C23 C22 -165.80(9) no
S1 Rh2 C23 C24 -48.3(5) no
S1 Rh2 C23 C28 72.1(6) no
C23 Rh2 S1 Pt1 -161.7(3) no
C23 Rh2 S1 Rh1 -81.8(3) no
S1 Rh2 C24 C23 150.28(19) no
S1 Rh2 C24 C25 -92.0(3) no
S1 Rh2 C24 C29 29.4(5) no
C24 Rh2 S1 Pt1 168.1(2) no
C24 Rh2 S1 Rh1 -112.0(2) no
S1 Rh2 C25 C24 101.0(3) no
S1 Rh2 C25 C26 -140.6(3) no
S1 Rh2 C25 C30 -21.8(6) no
C25 Rh2 S1 Pt1 127.9(3) no
C25 Rh2 S1 Rh1 -152.2(3) no
S1 Rh2 C26 C22 175.29(9) no
S1 Rh2 C26 C25 56.9(4) no
S1 Rh2 C26 C31 -64.8(6) no
C26 Rh2 S1 Pt1 94.5(3) no
C26 Rh2 S1 Rh1 174.4(3) no
S2 Rh2 C22 C23 -113.45(19) no
S2 Rh2 C22 C26 128.2(2) no
S2 Rh2 C22 C27 6.6(6) no
C22 Rh2 S2 Pt1 -137.9(2) no
C22 Rh2 S2 Rh1 142.1(2) no
S2 Rh2 C23 C22 79.0(3) no
S2 Rh2 C23 C24 -163.46(17) no
S2 Rh2 C23 C28 -43.1(6) no
C23 Rh2 S2 Pt1 -176.7(3) no
C23 Rh2 S2 Rh1 103.2(3) no
S2 Rh2 C24 C23 31.9(6) no
S2 Rh2 C24 C25 149.6(2) no
S2 Rh2 C24 C29 -89.0(6) no
C24 Rh2 S2 Pt1 161.7(4) no
C24 Rh2 S2 Rh1 81.7(4) no
S2 Rh2 C26 C22 -65.7(4) no
S2 Rh2 C26 C25 175.88(14) no
S2 Rh2 C26 C31 54.2(6) no
C26 Rh2 S2 Pt1 -102.7(3) no
C26 Rh2 S2 Rh1 177.3(3) no
C22 Rh2 C23 C22 -0.0(3) no
C22 Rh2 C23 C24 117.5(5) no
C22 Rh2 C23 C28 -122.1(7) no
C23 Rh2 C22 C23 -0.0(3) no
C23 Rh2 C22 C26 -118.4(5) no
C23 Rh2 C22 C27 120.1(7) no
C22 Rh2 C24 C23 -37.6(3) no
C22 Rh2 C24 C25 80.1(4) no
C22 Rh2 C24 C29 -158.5(6) no
C24 Rh2 C22 C23 38.4(3) no
C24 Rh2 C22 C26 -80.0(3) no
C24 Rh2 C22 C27 158.5(6) no
C22 Rh2 C25 C24 -81.4(4) no
C22 Rh2 C25 C26 37.0(3) no
C22 Rh2 C25 C30 155.8(7) no
C25 Rh2 C22 C23 80.7(3) no
C25 Rh2 C22 C26 -37.7(3) no
C25 Rh2 C22 C27 -159.2(7) no
C22 Rh2 C26 C22 -0.0(3) no
C22 Rh2 C26 C25 -118.4(6) no
C22 Rh2 C26 C31 119.9(7) no
C26 Rh2 C22 C23 118.4(5) no
C26 Rh2 C22 C26 -0.0(3) no
C26 Rh2 C22 C27 -121.5(8) no
C23 Rh2 C24 C23 0.0(4) no
C23 Rh2 C24 C25 117.7(6) no
C23 Rh2 C24 C29 -120.8(7) no
C24 Rh2 C23 C22 -117.5(5) no
C24 Rh2 C23 C24 0.0(4) no
C24 Rh2 C23 C28 120.4(8) no
C23 Rh2 C25 C24 -38.4(3) no
C23 Rh2 C25 C26 79.9(4) no
C23 Rh2 C25 C30 -161.2(7) no
C25 Rh2 C23 C22 -80.3(4) no
C25 Rh2 C23 C24 37.2(3) no
C25 Rh2 C23 C28 157.6(6) no
C23 Rh2 C26 C22 37.5(3) no
C23 Rh2 C26 C25 -80.9(3) no
C23 Rh2 C26 C31 157.4(6) no
C26 Rh2 C23 C22 -37.1(3) no
C26 Rh2 C23 C24 80.5(3) no
C26 Rh2 C23 C28 -159.1(6) no
C24 Rh2 C25 C24 0.0(3) no
C24 Rh2 C25 C26 118.3(6) no
C24 Rh2 C25 C30 -122.8(8) no
C25 Rh2 C24 C23 -117.7(6) no
C25 Rh2 C24 C25 0.0(4) no
C25 Rh2 C24 C29 121.4(7) no
C24 Rh2 C26 C22 81.4(4) no
C24 Rh2 C26 C25 -37.0(3) no
C24 Rh2 C26 C31 -158.7(6) no
C26 Rh2 C24 C23 -80.0(4) no
C26 Rh2 C24 C25 37.7(3) no
C26 Rh2 C24 C29 159.2(6) no
C25 Rh2 C26 C22 118.4(6) no
C25 Rh2 C26 C25 -0.0(4) no
C25 Rh2 C26 C31 -121.7(7) no
C26 Rh2 C25 C24 -118.3(6) no
C26 Rh2 C25 C26 -0.0(4) no
C26 Rh2 C25 C30 118.8(8) no
C1 N1 C2 C3 -0.0(7) no
C2 N1 C1 Pt1 -176.6(5) no
C2 N1 C1 N2 0.1(7) no
C1 N1 C5 C6 -89.7(8) no
C5 N1 C1 Pt1 5.3(9) no
C5 N1 C1 N2 -178.0(6) no
C2 N1 C5 C6 92.4(8) no
C5 N1 C2 C3 178.1(6) no
C1 N2 C3 C2 0.1(7) no
C3 N2 C1 Pt1 176.5(5) no
C3 N2 C1 N1 -0.2(7) no
C4 N2 C1 Pt1 -3.3(10) no
C4 N2 C1 N1 -179.9(6) no
C4 N2 C3 C2 179.9(6) no
C7 N3 C8 Pt1 -12.2(11) no
C7 N3 C8 N4 172.0(6) no
C8 N3 C7 C6 87.9(9) no
C7 N3 C9 C10 -172.1(6) no
C9 N3 C7 C6 -99.5(8) no
C8 N3 C9 C10 1.6(9) no
C9 N3 C8 Pt1 174.2(6) no
C9 N3 C8 N4 -1.6(8) no
C8 N4 C10 C9 -0.0(8) no
C10 N4 C8 Pt1 -175.0(6) no
C10 N4 C8 N3 1.0(8) no
C11 N4 C8 Pt1 6.0(10) no
C11 N4 C8 N3 -178.0(6) no
C11 N4 C10 C9 179.0(6) no
N1 C2 C3 N2 -0.1(8) no
N1 C5 C6 C7 84.4(9) no
C5 C6 C7 N3 -80.2(10) no
N3 C9 C10 N4 -0.9(9) no
Rh1 C12 C13 Rh1 -0.000(15) no
Rh1 C12 C13 C14 -60.9(5) no
Rh1 C12 C13 C18 122.3(8) no
Rh1 C12 C16 Rh1 0.000(17) no
Rh1 C12 C16 C15 60.3(4) no
Rh1 C12 C16 C21 -124.5(7) no
C13 C12 C16 Rh1 -60.8(6) no
C13 C12 C16 C15 -0.5(8) no
C13 C12 C16 C21 174.7(7) no
C16 C12 C13 Rh1 61.5(5) no
C16 C12 C13 C14 0.6(8) no
C16 C12 C13 C18 -176.1(7) no
C17 C12 C13 Rh1 -117.9(8) no
C17 C12 C13 C14 -178.9(7) no
C17 C12 C13 C18 4.4(13) no
C17 C12 C16 Rh1 118.7(8) no
C17 C12 C16 C15 179.0(7) no
C17 C12 C16 C21 -5.8(12) no
Rh1 C13 C14 Rh1 -0.000(17) no
Rh1 C13 C14 C15 -63.0(6) no
Rh1 C13 C14 C19 120.2(9) no
C12 C13 C14 Rh1 62.5(6) no
C12 C13 C14 C15 -0.5(10) no
C12 C13 C14 C19 -177.3(8) no
C18 C13 C14 Rh1 -120.8(9) no
C18 C13 C14 C15 176.2(8) no
C18 C13 C14 C19 -0.5(14) no
Rh1 C14 C15 Rh1 0.000(14) no
Rh1 C14 C15 C16 -61.6(5) no
Rh1 C14 C15 C20 119.2(9) no
C13 C14 C15 Rh1 61.8(7) no
C13 C14 C15 C16 0.2(10) no
C13 C14 C15 C20 -179.0(8) no
C19 C14 C15 Rh1 -121.4(11) no
C19 C14 C15 C16 177.0(9) no
C19 C14 C15 C20 -2.2(16) no
Rh1 C15 C16 Rh1 0.000(16) no
Rh1 C15 C16 C12 -60.2(5) no
Rh1 C15 C16 C21 124.6(7) no
C14 C15 C16 Rh1 60.4(7) no
C14 C15 C16 C12 0.2(9) no
C14 C15 C16 C21 -175.0(7) no
C20 C15 C16 Rh1 -120.4(9) no
C20 C15 C16 C12 179.4(8) no
C20 C15 C16 C21 4.2(13) no
Rh2 C22 C23 Rh2 0.0 no
Rh2 C22 C23 C24 -61.5(5) no
Rh2 C22 C23 C28 124.1(7) no
Rh2 C22 C26 Rh2 0.000(12) no
Rh2 C22 C26 C25 61.2(5) no
Rh2 C22 C26 C31 -123.7(7) no
C23 C22 C26 Rh2 -59.8(6) no
C23 C22 C26 C25 1.4(8) no
C23 C22 C26 C31 176.6(6) no
C26 C22 C23 Rh2 60.1(6) no
C26 C22 C23 C24 -1.4(8) no
C26 C22 C23 C28 -175.9(7) no
C27 C22 C23 Rh2 -119.1(8) no
C27 C22 C23 C24 179.4(7) no
C27 C22 C23 C28 4.9(12) no
C27 C22 C26 Rh2 119.4(8) no
C27 C22 C26 C25 -179.4(7) no
C27 C22 C26 C31 -4.2(12) no
Rh2 C23 C24 Rh2 0.000(14) no
Rh2 C23 C24 C25 -61.4(4) no
Rh2 C23 C24 C29 120.8(7) no
C22 C23 C24 Rh2 62.3(6) no
C22 C23 C24 C25 0.9(8) no
C22 C23 C24 C29 -176.9(6) no
C28 C23 C24 Rh2 -123.2(9) no
C28 C23 C24 C25 175.4(7) no
C28 C23 C24 C29 -2.4(12) no
Rh2 C24 C25 Rh2 0.000(14) no
Rh2 C24 C25 C26 -60.8(4) no
Rh2 C24 C25 C30 121.4(8) no
C23 C24 C25 Rh2 60.8(5) no
C23 C24 C25 C26 -0.0(8) no
C23 C24 C25 C30 -177.7(7) no
C29 C24 C25 Rh2 -121.3(8) no
C29 C24 C25 C26 177.8(7) no
C29 C24 C25 C30 0.1(13) no
Rh2 C25 C26 Rh2 -0.000(14) no
Rh2 C25 C26 C22 -61.9(5) no
Rh2 C25 C26 C31 123.0(7) no
C24 C25 C26 Rh2 61.1(6) no
C24 C25 C26 C22 -0.9(9) no
C24 C25 C26 C31 -175.9(7) no
C30 C25 C26 Rh2 -121.1(8) no
C30 C25 C26 C22 176.9(7) no
C30 C25 C26 C31 1.9(13) no
C33 C32 C37 C36 -2.0(11) no
C37 C32 C33 C34 2.4(11) no
C33 C32 B1 C38 69.8(8) no
C33 C32 B1 C44 -169.8(6) no
C33 C32 B1 C50 -48.0(9) no
B1 C32 C33 C34 -179.2(6) no
C37 C32 B1 C38 -111.9(8) no
C37 C32 B1 C44 8.5(10) no
C37 C32 B1 C50 130.2(7) no
B1 C32 C37 C36 179.6(6) no
C32 C33 C34 C35 -0.9(12) no
C33 C34 C35 C36 -1.1(13) no
C34 C35 C36 C37 1.4(13) no
C35 C36 C37 C32 0.2(13) no
C39 C38 C43 C42 -4.2(10) no
C43 C38 C39 C40 2.8(10) no
C39 C38 B1 C32 -25.4(9) no
C39 C38 B1 C44 -144.9(6) no
C39 C38 B1 C50 92.3(8) no
B1 C38 C39 C40 -170.5(6) no
C43 C38 B1 C32 161.6(6) no
C43 C38 B1 C44 42.1(8) no
C43 C38 B1 C50 -80.7(7) no
B1 C38 C43 C42 169.4(6) no
C38 C39 C40 C41 -0.1(11) no
C39 C40 C41 C42 -1.5(11) no
C40 C41 C42 C43 0.2(11) no
C41 C42 C43 C38 2.9(11) no
C45 C44 C49 C48 1.0(12) no
C49 C44 C45 C46 1.3(11) no
C45 C44 B1 C32 -83.8(9) no
C45 C44 B1 C38 37.8(9) no
C45 C44 B1 C50 157.7(7) no
B1 C44 C45 C46 172.7(6) no
C49 C44 B1 C32 86.8(9) no
C49 C44 B1 C38 -151.6(7) no
C49 C44 B1 C50 -31.8(10) no
B1 C44 C49 C48 -170.1(7) no
C44 C45 C46 C47 -2.1(14) no
C45 C46 C47 C48 0.6(15) no
C46 C47 C48 C49 1.5(16) no
C47 C48 C49 C44 -2.4(15) no
C51 C50 C55 C54 3.6(10) no
C55 C50 C51 C52 -1.3(9) no
C51 C50 B1 C32 127.5(6) no
C51 C50 B1 C38 7.3(8) no
C51 C50 B1 C44 -113.7(7) no
B1 C50 C51 C52 -177.6(5) no
C55 C50 B1 C32 -48.4(8) no
C55 C50 B1 C38 -168.7(6) no
C55 C50 B1 C44 70.4(8) no
B1 C50 C55 C54 179.9(6) no
C50 C51 C52 C53 -1.4(11) no
C51 C52 C53 C54 1.9(11) no
C52 C53 C54 C55 0.2(11) no
C53 C54 C55 C50 -3.1(12) no
C57 C56 C61 C60 1.6(12) no
C61 C56 C57 C58 -0.3(10) no
C57 C56 B2 C62 131.4(7) no
C57 C56 B2 C68 -106.0(8) no
C57 C56 B2 C74 14.8(10) no
B2 C56 C57 C58 175.3(6) no
C61 C56 B2 C62 -53.4(9) no
C61 C56 B2 C68 69.2(9) no
C61 C56 B2 C74 -170.0(7) no
B2 C56 C61 C60 -174.1(7) no
C56 C57 C58 C59 -1.0(11) no
C57 C58 C59 C60 1.1(11) no
C58 C59 C60 C61 0.2(12) no
C59 C60 C61 C56 -1.6(14) no
C63 C62 C67 C66 3.6(11) no
C67 C62 C63 C64 -1.0(10) no
C63 C62 B2 C56 148.0(6) no
C63 C62 B2 C68 26.5(9) no
C63 C62 B2 C74 -94.5(7) no
B2 C62 C63 C64 176.6(6) no
C67 C62 B2 C56 -34.5(9) no
C67 C62 B2 C68 -156.0(7) no
C67 C62 B2 C74 83.0(8) no
B2 C62 C67 C66 -174.2(7) no
C62 C63 C64 C65 -1.6(11) no
C63 C64 C65 C66 1.9(12) no
C64 C65 C66 C67 0.5(14) no
C65 C66 C67 C62 -3.4(14) no
C69 C68 C73 C72 -0.0(12) no
C73 C68 C69 C70 -0.3(13) no
C69 C68 B2 C56 -3.9(11) no
C69 C68 B2 C62 116.3(9) no
C69 C68 B2 C74 -124.1(8) no
B2 C68 C69 C70 178.6(7) no
C73 C68 B2 C56 174.8(7) no
C73 C68 B2 C62 -64.9(10) no
C73 C68 B2 C74 54.7(10) no
B2 C68 C73 C72 -178.9(7) no
C68 C69 C70 C71 -0.0(17) no
C69 C70 C71 C72 0.6(19) no
C70 C71 C72 C73 -0.8(19) no
C71 C72 C73 C68 0.6(17) no
C75 C74 C79 C78 1.9(10) no
C79 C74 C75 C76 -2.0(10) no
C75 C74 B2 C56 -101.0(7) no
C75 C74 B2 C62 142.1(6) no
C75 C74 B2 C68 19.8(9) no
B2 C74 C75 C76 175.3(6) no
C79 C74 B2 C56 76.0(8) no
C79 C74 B2 C62 -40.9(8) no
C79 C74 B2 C68 -163.1(6) no
B2 C74 C79 C78 -175.3(6) no
C74 C75 C76 C77 0.3(12) no
C75 C76 C77 C78 1.4(11) no
C76 C77 C78 C79 -1.4(12) no
C77 C78 C79 C74 -0.3(12) no
